data_7006177
loop_
_publ_author_name
'Le Roux, Erwan'
'Nief, Fran\,cois'
'Jaroschik, Florian'
'T\"ornroos, Karl W'
'Anwander, Reiner'

_publ_section_title
;
 Mono-phosphacyclopentadienyl bis(tetramethylaluminate) lanthanide
 complexes.
;
_journal_issue 42
_journal_name_full 'Dalton transactions (Cambridge, England : 2003)'
_journal_page_first 4866
_journal_page_last 4870
_journal_paper_doi 10.1039/b709633j
_journal_year 2007
_chemical_formula_moiety 'C16 H36 Al2 Nd P'
_chemical_formula_sum 'C16 H36 Al2 Nd P'
_chemical_formula_weight 457.62
_chemical_name_systematic
;
?
;
_space_group_IT_number 14
_symmetry_cell_setting monoclinic
_symmetry_space_group_name_Hall '-P 2ybc'
_symmetry_space_group_name_H-M 'P 1 21/c 1'
_atom_sites_solution_hydrogens geom
_atom_sites_solution_primary direct
_atom_sites_solution_secondary difmap
_audit_creation_method SHELXL-97
_audit_update_record
;
2007-05-18 # Formatted by publCIF
;
_cell_angle_alpha 90.00
_cell_angle_beta 103.493(2)
_cell_angle_gamma 90.00
_cell_formula_units_Z 8
_cell_length_a 14.7933(18)
_cell_length_b 16.262(2)
_cell_length_c 18.559(2)
_cell_measurement_reflns_used 24648
_cell_measurement_temperature 103(2)
_cell_measurement_theta_max 30.08
_cell_measurement_theta_min 2.36
_cell_volume 4341.5(9)
_computing_cell_refinement
;
Bruker (2001). SAINT, version 6.02a, Bruker AXS Inc., Madison,
Wisconsin, USA.
;
_computing_data_collection
;
Bruker (1999). SMART, version 5.059, Bruker AXS Inc., Madison,
Wisconsin, USA.
;
_computing_data_reduction
;
Bruker (2001). SAINT, version 6.02a, Bruker AXS Inc., Madison,
Wisconsin, USA.
;
_computing_molecular_graphics
;
Brandenburg, K. (2005). DIAMOND. Version 3.1. Crystal Impact GbR, Bonn,
Germany.
;
_computing_publication_material
;
Bruker AXS (2003). SHELXTL. Version 6.14. Bruker AXS Inc., Madison,
Wisconsin, USA.
;
_computing_structure_refinement
;
Sheldrick, G. M. (1997). SHELXS97 and SHELXL97. University of
G\"ottingen, Germany.
;
_computing_structure_solution
;
Sheldrick, G. M. (1997). SHELXS97 and SHELXL97. University of
G\"ottingen, Germany.
;
_diffrn_ambient_temperature 103(2)
_diffrn_detector_area_resol_mean '48 \um'
_diffrn_measured_fraction_theta_full 0.941
_diffrn_measured_fraction_theta_max 0.941
_diffrn_measurement_device_type 'Bruker-AXS SMART 2K CCD'
_diffrn_measurement_method 'omega scans in two \f settings'
_diffrn_radiation_monochromator graphite
_diffrn_radiation_source 'normal-focus sealed tube'
_diffrn_radiation_type MoK\a
_diffrn_radiation_wavelength 0.71073
_diffrn_reflns_av_R_equivalents 0.0443
_diffrn_reflns_av_sigmaI/netI 0.0464
_diffrn_reflns_limit_h_max 20
_diffrn_reflns_limit_h_min -20
_diffrn_reflns_limit_k_max 20
_diffrn_reflns_limit_k_min -21
_diffrn_reflns_limit_l_max 24
_diffrn_reflns_limit_l_min -26
_diffrn_reflns_number 31111
_diffrn_reflns_theta_full 30.07
_diffrn_reflns_theta_max 30.07
_diffrn_reflns_theta_min 1.42
_diffrn_standards_decay_% 0
_diffrn_standards_interval_count 1
_diffrn_standards_interval_time 15h
_diffrn_standards_number 49
_exptl_absorpt_coefficient_mu 2.538
_exptl_absorpt_correction_T_max 0.68638
_exptl_absorpt_correction_T_min 0.43219
_exptl_absorpt_correction_type numerical
_exptl_absorpt_process_details
;
Bruker AXS (2003). SHELXTL. Version 6.14.
Bruker AXS Inc., Madison, Wisconsin, USA.
;
_exptl_crystal_colour green
_exptl_crystal_density_diffrn 1.400
_exptl_crystal_density_method 'not measured'
_exptl_crystal_description 'cut fragment'
_exptl_crystal_F_000 1864
_exptl_crystal_size_max 0.50
_exptl_crystal_size_mid 0.32
_exptl_crystal_size_min 0.15
_refine_diff_density_max 2.540
_refine_diff_density_min -2.693
_refine_diff_density_rms 0.242
_refine_ls_extinction_method none
_refine_ls_goodness_of_fit_ref 1.084
_refine_ls_hydrogen_treatment mixed
_refine_ls_matrix_type full
_refine_ls_number_parameters 465
_refine_ls_number_reflns 11988
_refine_ls_number_restraints 60
_refine_ls_restrained_S_all 1.081
_refine_ls_R_factor_all 0.0585
_refine_ls_R_factor_gt 0.0411
_refine_ls_shift/su_max 0.002
_refine_ls_shift/su_mean 0.000
_refine_ls_structure_factor_coef Fsqd
_refine_ls_weighting_details 'calc w=1/[\s^2^(Fo^2^)+(0.0745P)^2^+5.5202P] where P=(Fo^2^+2Fc^2^)/3'
_refine_ls_weighting_scheme calc
_refine_ls_wR_factor_gt 0.1164
_refine_ls_wR_factor_ref 0.1284
_reflns_number_gt 9945
_reflns_number_total 11988
_reflns_threshold_expression I>2\s(I)
_cod_data_source_file b709633j.txt
_cod_data_source_block Compound1b
_cod_original_cell_volume 4341.4(9)
_cod_original_sg_symbol_H-M 'P 21/c'
_cod_database_code 7006177

loop_
_symmetry_equiv_pos_as_xyz
'x, y, z'
'-x, y+1/2, -z+1/2'
'-x, -y, -z'
'x, -y-1/2, z-1/2'

loop_
_atom_site_label
_atom_site_type_symbol
_atom_site_fract_x
_atom_site_fract_y
_atom_site_fract_z
_atom_site_U_iso_or_equiv
_atom_site_adp_type
_atom_site_occupancy
_atom_site_symmetry_multiplicity
_atom_site_calc_flag
_atom_site_refinement_flags
_atom_site_disorder_assembly
_atom_site_disorder_group
Nd1 Nd 0.131921(12) 0.260594(11) 0.000259(9) 0.01509(6) Uani 1 1 d . . .
P1 P 0.03466(7) 0.10262(6) -0.01710(6) 0.0245(2) Uani 1 1 d . . .
Al1 Al 0.24459(8) 0.32861(8) 0.15683(6) 0.0239(2) Uani 1 1 d . . .
C1 C 0.1022(3) 0.3036(2) 0.1300(2) 0.0234(7) Uani 1 1 d D . .
H1A H 0.110(3) 0.311(2) 0.1836(6) 0.035 Uiso 1 1 d D . .
H1B H 0.068(3) 0.2524(14) 0.1147(19) 0.035 Uiso 1 1 d D . .
H1C H 0.067(3) 0.3501(15) 0.1043(18) 0.035 Uiso 1 1 d D . .
Al2 Al 0.04807(8) 0.38306(7) -0.11160(6) 0.0221(2) Uani 1 1 d . . .
Nd2 Nd 0.367746(12) 0.774246(12) 0.492983(10) 0.01571(6) Uani 1 1 d . . .
P2 P 0.45566(7) 0.61552(6) 0.47994(6) 0.0246(2) Uani 1 1 d . . .
C2 C 0.3007(3) 0.3120(2) 0.0646(2) 0.0224(7) Uani 1 1 d D . .
H2A H 0.282(3) 0.3517(17) 0.0242(14) 0.034 Uiso 1 1 d D . .
H2B H 0.311(3) 0.2583(12) 0.0440(19) 0.034 Uiso 1 1 d D . .
H2C H 0.3589(17) 0.331(2) 0.0976(18) 0.034 Uiso 1 1 d D . .
Al3 Al 0.25426(8) 0.85429(7) 0.34097(6) 0.0230(2) Uani 1 1 d . . .
C3 C 0.3116(3) 0.2570(3) 0.2374(2) 0.0346(10) Uani 1 1 d . . .
H3A H 0.3005 0.2760 0.2847 0.052 Uiso 1 1 calc R . .
H3B H 0.3784 0.2590 0.2394 0.052 Uiso 1 1 calc R . .
H3C H 0.2893 0.2004 0.2282 0.052 Uiso 1 1 calc R . .
Al4 Al 0.44922(8) 0.88799(7) 0.61473(6) 0.0208(2) Uani 1 1 d . . .
C4 C 0.2556(3) 0.4466(3) 0.1823(3) 0.0384(11) Uani 1 1 d . . .
H4A H 0.2242 0.4577 0.2222 0.058 Uiso 1 1 calc R . .
H4B H 0.2267 0.4793 0.1386 0.058 Uiso 1 1 calc R . .
H4C H 0.3214 0.4614 0.1986 0.058 Uiso 1 1 calc R . .
C5 C 0.1509(3) 0.3110(2) -0.1372(2) 0.0256(7) Uani 1 1 d D . .
H5A H 0.122(3) 0.2805(19) -0.1824(13) 0.038 Uiso 1 1 d D . .
H5B H 0.200(2) 0.2763(19) -0.107(2) 0.038 Uiso 1 1 d D . .
H5C H 0.181(3) 0.3607(16) -0.152(2) 0.038 Uiso 1 1 d D . .
C6 C -0.0435(3) 0.3106(2) -0.0727(2) 0.0238(7) Uani 1 1 d D . .
H6A H -0.083(3) 0.3597(16) -0.079(2) 0.036 Uiso 1 1 d D . .
H6B H -0.036(3) 0.290(2) -0.0222(9) 0.036 Uiso 1 1 d D . .
H6C H -0.073(3) 0.2686(16) -0.1084(16) 0.036 Uiso 1 1 d D . .
C7 C 0.1150(3) 0.4487(3) -0.0235(2) 0.0303(8) Uani 1 1 d D . .
H7A H 0.070(2) 0.492(2) -0.020(2) 0.045 Uiso 1 1 d D . .
H7B H 0.1689(17) 0.474(2) -0.037(2) 0.045 Uiso 1 1 d D . .
H7C H 0.136(3) 0.422(3) 0.0253(13) 0.045 Uiso 1 1 d D . .
C8 C -0.0179(3) 0.4440(3) -0.1993(3) 0.0399(11) Uani 1 1 d . . .
H8A H -0.0697 0.4745 -0.1874 0.060 Uiso 1 1 calc R . .
H8B H -0.0420 0.4053 -0.2397 0.060 Uiso 1 1 calc R . .
H8C H 0.0249 0.4826 -0.2146 0.060 Uiso 1 1 calc R . .
C9 C 0.1121(3) 0.1119(2) -0.07580(19) 0.0215(7) Uani 1 1 d . . .
C10 C 0.2054(2) 0.1120(2) -0.03616(18) 0.0179(6) Uani 1 1 d . . .
C11 C 0.2159(2) 0.1058(2) 0.04236(18) 0.0178(6) Uani 1 1 d . . .
C12 C 0.1296(3) 0.1016(2) 0.06163(19) 0.0216(7) Uani 1 1 d . . .
C13 C 0.0802(3) 0.1084(2) -0.1595(2) 0.0346(10) Uani 1 1 d . . .
H13A H 0.0727 0.0509 -0.1755 0.052 Uiso 1 1 calc R . .
H13B H 0.1267 0.1349 -0.1817 0.052 Uiso 1 1 calc R . .
H13C H 0.0207 0.1371 -0.1754 0.052 Uiso 1 1 calc R . .
C14 C 0.2878(3) 0.1091(2) -0.0711(2) 0.0256(7) Uani 1 1 d . . .
H14A H 0.3186 0.0555 -0.0612 0.038 Uiso 1 1 calc R . .
H14B H 0.3318 0.1527 -0.0499 0.038 Uiso 1 1 calc R . .
H14C H 0.2667 0.1172 -0.1247 0.038 Uiso 1 1 calc R . .
C15 C 0.3087(3) 0.0936(2) 0.0954(2) 0.0254(8) Uani 1 1 d . . .
H15A H 0.3381 0.0437 0.0820 0.038 Uiso 1 1 calc R . .
H15B H 0.2998 0.0880 0.1459 0.038 Uiso 1 1 calc R . .
H15C H 0.3486 0.1411 0.0930 0.038 Uiso 1 1 calc R . .
C16 C 0.1165(3) 0.0869(3) 0.1387(2) 0.0337(9) Uani 1 1 d . . .
H16A H 0.1309 0.0294 0.1526 0.051 Uiso 1 1 calc R . .
H16B H 0.0519 0.0986 0.1399 0.051 Uiso 1 1 calc R . .
H16C H 0.1581 0.1230 0.1737 0.051 Uiso 1 1 calc R . .
C17 C 0.2003(3) 0.8331(2) 0.4332(2) 0.0228(7) Uani 1 1 d D . .
H17A H 0.221(3) 0.8675(18) 0.4775(13) 0.034 Uiso 1 1 d D . .
H17B H 0.192(3) 0.7765(10) 0.449(2) 0.034 Uiso 1 1 d D . .
H17C H 0.1417(17) 0.855(2) 0.4037(19) 0.034 Uiso 1 1 d D . .
C18 C 0.3948(3) 0.8236(2) 0.3633(2) 0.0236(7) Uani 1 1 d D . .
H18A H 0.386(3) 0.835(2) 0.3100(7) 0.035 Uiso 1 1 d D . .
H18B H 0.425(3) 0.7693(12) 0.374(2) 0.035 Uiso 1 1 d D . .
H18C H 0.437(3) 0.8653(17) 0.3912(18) 0.035 Uiso 1 1 d D . .
C19 C 0.1792(3) 0.7896(3) 0.2577(2) 0.0351(9) Uani 1 1 d . . .
H19A H 0.1374 0.8265 0.2235 0.053 Uiso 1 1 calc R . .
H19B H 0.1424 0.7486 0.2771 0.053 Uiso 1 1 calc R . .
H19C H 0.2206 0.7617 0.2314 0.053 Uiso 1 1 calc R . .
C20 C 0.2498(3) 0.9736(3) 0.3220(2) 0.0340(9) Uani 1 1 d . . .
H20A H 0.1849 0.9919 0.3087 0.051 Uiso 1 1 calc R . .
H20B H 0.2795 0.9857 0.2812 0.051 Uiso 1 1 calc R . .
H20C H 0.2828 1.0026 0.3668 0.051 Uiso 1 1 calc R . .
C21 C 0.5403(3) 0.8166(2) 0.5726(2) 0.0238(7) Uani 1 1 d D . .
H21A H 0.587(2) 0.8594(18) 0.5901(19) 0.036 Uiso 1 1 d D . .
H21B H 0.534(3) 0.809(2) 0.5192(6) 0.036 Uiso 1 1 d D . .
H21C H 0.561(3) 0.7652(12) 0.5985(18) 0.036 Uiso 1 1 d D . .
C22 C 0.3426(3) 0.8150(2) 0.6317(2) 0.0244(7) Uani 1 1 d D . .
H22A H 0.372(3) 0.7785(18) 0.6729(15) 0.037 Uiso 1 1 d D . .
H22B H 0.2886(19) 0.787(2) 0.601(2) 0.037 Uiso 1 1 d D . .
H22C H 0.320(3) 0.8646(15) 0.653(2) 0.037 Uiso 1 1 d D . .
C23 C 0.5113(3) 0.9418(3) 0.7073(2) 0.0341(9) Uani 1 1 d . . .
H23A H 0.5638 0.9744 0.6992 0.051 Uiso 1 1 calc R . .
H23B H 0.5341 0.9001 0.7453 0.051 Uiso 1 1 calc R . .
H23C H 0.4672 0.9780 0.7239 0.051 Uiso 1 1 calc R . .
C24 C 0.3891(3) 0.9610(2) 0.5296(2) 0.0266(7) Uani 1 1 d D . .
H24A H 0.437(2) 1.003(2) 0.531(2) 0.040 Uiso 1 1 d D . .
H24B H 0.3363(17) 0.985(2) 0.546(2) 0.040 Uiso 1 1 d D . .
H24C H 0.369(2) 0.941(3) 0.4787(11) 0.040 Uiso 1 1 d D . .
C25 C 0.4042(3) 0.6198(2) 0.5573(2) 0.0220(7) Uani 1 1 d . . .
C26 C 0.3068(3) 0.6234(2) 0.5355(2) 0.0200(6) Uani 1 1 d . . .
C27 C 0.2725(2) 0.6239(2) 0.45629(19) 0.0204(7) Uani 1 1 d . . .
C28 C 0.3448(3) 0.6214(2) 0.4189(2) 0.0229(7) Uani 1 1 d . . .
C29 C 0.4605(3) 0.6117(2) 0.6360(2) 0.0307(9) Uani 1 1 d . . .
H29A H 0.4491 0.5577 0.6556 0.046 Uiso 1 1 calc R . .
H29B H 0.4421 0.6549 0.6666 0.046 Uiso 1 1 calc R . .
H29C H 0.5267 0.6173 0.6370 0.046 Uiso 1 1 calc R . .
C30 C 0.2420(3) 0.6180(2) 0.5872(2) 0.0282(8) Uani 1 1 d . . .
H30A H 0.2076 0.5660 0.5788 0.042 Uiso 1 1 calc R . .
H30B H 0.1981 0.6641 0.5776 0.042 Uiso 1 1 calc R . .
H30C H 0.2781 0.6204 0.6386 0.042 Uiso 1 1 calc R . .
C31 C 0.1710(3) 0.6153(2) 0.4195(2) 0.0294(8) Uani 1 1 d . . .
H31A H 0.1531 0.5572 0.4189 0.044 Uiso 1 1 calc R . .
H31B H 0.1597 0.6359 0.3686 0.044 Uiso 1 1 calc R . .
H31C H 0.1341 0.6471 0.4471 0.044 Uiso 1 1 calc R . .
C32 C 0.3306(4) 0.6136(3) 0.3358(2) 0.0374(10) Uani 1 1 d . . .
H32A H 0.3067 0.5586 0.3201 0.056 Uiso 1 1 calc R . .
H32B H 0.3900 0.6221 0.3221 0.056 Uiso 1 1 calc R . .
H32C H 0.2858 0.6551 0.3113 0.056 Uiso 1 1 calc R . .

loop_
_atom_site_aniso_label
_atom_site_aniso_U_11
_atom_site_aniso_U_22
_atom_site_aniso_U_33
_atom_site_aniso_U_23
_atom_site_aniso_U_13
_atom_site_aniso_U_12
Nd1 0.01527(10) 0.01172(10) 0.01589(10) -0.00023(5) -0.00118(6) -0.00078(6)
P1 0.0162(4) 0.0158(4) 0.0380(5) 0.0028(3) -0.0005(3) -0.0022(3)
Al1 0.0218(5) 0.0278(6) 0.0193(5) -0.0063(4) -0.0009(4) -0.0048(4)
C1 0.0225(17) 0.0246(18) 0.0221(16) -0.0043(13) 0.0034(12) -0.0032(14)
Al2 0.0211(5) 0.0185(5) 0.0237(5) 0.0061(4) -0.0006(4) 0.0024(4)
Nd2 0.01571(10) 0.01230(10) 0.01713(10) -0.00076(5) -0.00021(6) -0.00041(6)
P2 0.0200(4) 0.0169(4) 0.0365(5) -0.0013(3) 0.0058(4) 0.0025(3)
C2 0.0201(16) 0.0217(17) 0.0237(16) -0.0047(12) 0.0014(12) -0.0022(13)
Al3 0.0219(5) 0.0236(5) 0.0205(5) 0.0016(4) -0.0012(4) 0.0034(4)
C3 0.030(2) 0.046(3) 0.0219(19) -0.0031(16) -0.0049(15) 0.0000(18)
Al4 0.0188(5) 0.0189(5) 0.0216(5) -0.0038(4) -0.0017(4) -0.0021(4)
C4 0.038(2) 0.037(2) 0.040(2) -0.0195(19) 0.0073(18) -0.016(2)
C5 0.032(2) 0.0188(17) 0.0267(18) 0.0021(13) 0.0077(14) 0.0017(15)
C6 0.0182(16) 0.0237(18) 0.0265(17) 0.0033(13) -0.0006(12) -0.0005(13)
C7 0.033(2) 0.0226(19) 0.034(2) -0.0032(15) 0.0039(15) -0.0018(16)
C8 0.034(2) 0.040(3) 0.040(2) 0.0209(19) -0.0029(18) 0.0075(19)
C9 0.0256(17) 0.0114(15) 0.0226(16) -0.0026(11) -0.0044(12) -0.0001(12)
C10 0.0187(15) 0.0112(14) 0.0211(15) -0.0016(11) -0.0009(11) 0.0010(11)
C11 0.0171(15) 0.0133(15) 0.0203(15) 0.0017(11) -0.0008(11) 0.0002(11)
C12 0.0251(17) 0.0140(15) 0.0248(16) 0.0048(12) 0.0038(13) 0.0017(13)
C13 0.047(3) 0.0216(19) 0.0247(18) -0.0042(14) -0.0134(16) 0.0015(17)
C14 0.0279(19) 0.0200(17) 0.0296(18) -0.0018(13) 0.0084(14) 0.0020(14)
C15 0.0218(17) 0.0223(17) 0.0255(17) 0.0013(13) -0.0076(13) 0.0028(14)
C16 0.045(3) 0.028(2) 0.032(2) 0.0102(15) 0.0174(17) 0.0065(18)
C17 0.0197(16) 0.0198(17) 0.0270(17) -0.0007(13) 0.0016(12) 0.0024(13)
C18 0.0224(17) 0.0240(18) 0.0240(17) 0.0030(13) 0.0048(12) 0.0023(14)
C19 0.032(2) 0.042(2) 0.0260(19) -0.0045(17) -0.0053(15) 0.0027(19)
C20 0.036(2) 0.030(2) 0.034(2) 0.0079(16) 0.0033(16) 0.0071(17)
C21 0.0200(16) 0.0243(18) 0.0246(17) -0.0030(13) 0.0004(12) -0.0022(14)
C22 0.0271(18) 0.0221(18) 0.0235(17) -0.0005(13) 0.0053(13) -0.0031(14)
C23 0.027(2) 0.040(2) 0.031(2) -0.0130(17) -0.0037(15) -0.0037(17)
C24 0.0242(18) 0.0229(18) 0.0305(19) 0.0013(14) 0.0019(14) 0.0006(14)
C25 0.0219(17) 0.0153(16) 0.0257(17) 0.0033(12) -0.0009(12) 0.0014(13)
C26 0.0210(16) 0.0112(14) 0.0263(17) 0.0018(11) 0.0021(12) -0.0023(12)
C27 0.0189(16) 0.0137(15) 0.0252(16) 0.0005(11) -0.0019(12) -0.0010(12)
C28 0.0281(19) 0.0142(15) 0.0257(17) -0.0046(12) 0.0046(13) -0.0031(13)
C29 0.029(2) 0.0241(19) 0.0311(19) 0.0068(14) -0.0090(15) 0.0000(15)
C30 0.031(2) 0.0208(18) 0.034(2) 0.0017(14) 0.0113(15) -0.0022(15)
C31 0.0201(17) 0.0242(19) 0.037(2) -0.0017(15) -0.0073(14) -0.0044(14)
C32 0.058(3) 0.026(2) 0.027(2) -0.0084(15) 0.0091(18) -0.007(2)

loop_
_atom_type_symbol
_atom_type_description
_atom_type_scat_dispersion_real
_atom_type_scat_dispersion_imag
_atom_type_scat_source
C C 0.0033 0.0016 'International Tables Vol C Tables 4.2.6.8 and 6.1.1.4'
H H 0.0000 0.0000 'International Tables Vol C Tables 4.2.6.8 and 6.1.1.4'
Al Al 0.0645 0.0514 'International Tables Vol C Tables 4.2.6.8 and 6.1.1.4'
P P 0.1023 0.0942 'International Tables Vol C Tables 4.2.6.8 and 6.1.1.4'
Nd Nd -0.1943 3.0179 'International Tables Vol C Tables 4.2.6.8 and 6.1.1.4'

loop_
_geom_angle_atom_site_label_1
_geom_angle_atom_site_label_2
_geom_angle_atom_site_label_3
_geom_angle
_geom_angle_site_symmetry_1
_geom_angle_site_symmetry_3
_geom_angle_publ_flag
C2 Nd1 C1 81.05(11) . . ?
C2 Nd1 C6 144.31(13) . . ?
C1 Nd1 C6 91.84(12) . . ?
C2 Nd1 C5 92.00(12) . . ?
C1 Nd1 C5 147.13(13) . . ?
C6 Nd1 C5 75.22(12) . . ?
C2 Nd1 C9 118.78(11) . . ?
C1 Nd1 C9 132.30(12) . . ?
C6 Nd1 C9 91.80(11) . . ?
C5 Nd1 C9 79.06(11) . . ?
C2 Nd1 C10 90.16(11) . . ?
C1 Nd1 C10 127.30(11) . . ?
C6 Nd1 C10 120.73(11) . . ?
C5 Nd1 C10 84.49(11) . . ?
C9 Nd1 C10 29.17(10) . . ?
C2 Nd1 C12 101.88(11) . . ?
C1 Nd1 C12 81.65(12) . . ?
C6 Nd1 C12 111.67(11) . . ?
C5 Nd1 C12 131.16(11) . . ?
C9 Nd1 C12 53.12(11) . . ?
C10 Nd1 C12 49.41(11) . . ?
C2 Nd1 C11 81.30(11) . . ?
C1 Nd1 C11 98.01(11) . . ?
C6 Nd1 C11 134.39(11) . . ?
C5 Nd1 C11 112.74(11) . . ?
C9 Nd1 C11 49.86(9) . . ?
C10 Nd1 C11 29.46(10) . . ?
C12 Nd1 C11 28.74(10) . . ?
C2 Nd1 P1 135.79(9) . . ?
C1 Nd1 P1 98.68(9) . . ?
C6 Nd1 P1 79.76(8) . . ?
C5 Nd1 P1 108.24(9) . . ?
C9 Nd1 P1 35.86(9) . . ?
C10 Nd1 P1 54.80(8) . . ?
C12 Nd1 P1 35.89(7) . . ?
C11 Nd1 P1 54.78(7) . . ?
C2 Nd1 Al2 107.73(9) . . ?
C1 Nd1 Al2 109.42(9) . . ?
C6 Nd1 Al2 42.08(8) . . ?
C5 Nd1 Al2 42.33(9) . . ?
C9 Nd1 Al2 104.71(7) . . ?
C10 Nd1 Al2 122.64(7) . . ?
C12 Nd1 Al2 149.58(8) . . ?
C11 Nd1 Al2 152.03(7) . . ?
P1 Nd1 Al2 113.71(3) . . ?
C2 Nd1 C7 77.77(12) . . ?
C1 Nd1 C7 80.94(12) . . ?
C6 Nd1 C7 66.56(11) . . ?
C5 Nd1 C7 66.19(12) . . ?
C9 Nd1 C7 142.42(11) . . ?
C10 Nd1 C7 147.51(11) . . ?
C12 Nd1 C7 162.42(11) . . ?
C11 Nd1 C7 158.96(11) . . ?
P1 Nd1 C7 146.26(8) . . ?
Al2 Nd1 C7 38.84(8) . . ?
C2 Nd1 Al1 40.56(8) . . ?
C1 Nd1 Al1 40.59(8) . . ?
C6 Nd1 Al1 125.26(9) . . ?
C5 Nd1 Al1 126.55(9) . . ?
C9 Nd1 Al1 137.25(7) . . ?
C10 Nd1 Al1 111.69(7) . . ?
C12 Nd1 Al1 90.17(8) . . ?
C11 Nd1 Al1 87.40(7) . . ?
P1 Nd1 Al1 122.93(3) . . ?
Al2 Nd1 Al1 116.98(3) . . ?
C7 Nd1 Al1 78.15(8) . . ?
C2 Nd1 H1B 97.8(6) . . ?
C1 Nd1 H1B 21.7(2) . . ?
C6 Nd1 H1B 86.3(9) . . ?
C5 Nd1 H1B 159.3(9) . . ?
C9 Nd1 H1B 111.5(3) . . ?
C10 Nd1 H1B 113.6(7) . . ?
C12 Nd1 H1B 64.5(6) . . ?
C11 Nd1 H1B 86.9(8) . . ?
P1 Nd1 H1B 77.0(2) . . ?
Al2 Nd1 H1B 117.0(9) . . ?
C7 Nd1 H1B 98.0(6) . . ?
Al1 Nd1 H1B 57.9(5) . . ?
C2 Nd1 H2A 21.5(2) . . ?
C1 Nd1 H2A 90.5(8) . . ?
C6 Nd1 H2A 125.4(4) . . ?
C5 Nd1 H2A 74.0(5) . . ?
C9 Nd1 H2A 124.3(9) . . ?
C10 Nd1 H2A 99.7(8) . . ?
C12 Nd1 H2A 122.6(3) . . ?
C11 Nd1 H2A 99.0(5) . . ?
P1 Nd1 H2A 153.1(7) . . ?
Al2 Nd1 H2A 86.4(3) . . ?
C7 Nd1 H2A 60.1(6) . . ?
Al1 Nd1 H2A 53.6(6) . . ?
H1B Nd1 H2A 110.8(9) . . ?
C2 Nd1 H2B 21.6(2) . . ?
C1 Nd1 H2B 95.4(7) . . ?
C6 Nd1 H2B 159.7(8) . . ?
C5 Nd1 H2B 88.7(9) . . ?
C9 Nd1 H2B 97.2(3) . . ?
C10 Nd1 H2B 68.6(2) . . ?
C12 Nd1 H2B 88.2(7) . . ?
C11 Nd1 H2B 63.2(5) . . ?
P1 Nd1 H2B 117.6(5) . . ?
Al2 Nd1 H2B 117.7(8) . . ?
C7 Nd1 H2B 95.9(5) . . ?
Al1 Nd1 H2B 55.9(6) . . ?
H1B Nd1 H2B 106.9(12) . . ?
H2A Nd1 H2B 35.8(4) . . ?
C2 Nd1 H5B 78.9(7) . . ?
C1 Nd1 H5B 154.4(9) . . ?
C6 Nd1 H5B 95.2(4) . . ?
C5 Nd1 H5B 20.8(3) . . ?
C9 Nd1 H5B 72.1(8) . . ?
C10 Nd1 H5B 68.7(6) . . ?
C12 Nd1 H5B 118.0(7) . . ?
C11 Nd1 H5B 94.5(5) . . ?
P1 Nd1 H5B 106.8(9) . . ?
Al2 Nd1 H5B 62.7(3) . . ?
C7 Nd1 H5B 79.4(7) . . ?
Al1 Nd1 H5B 118.5(8) . . ?
H1B Nd1 H5B 176.1(9) . . ?
H2A Nd1 H5B 65.4(11) . . ?
H2B Nd1 H5B 70.6(10) . . ?
C2 Nd1 H6B 145.6(8) . . ?
C1 Nd1 H6B 74.2(5) . . ?
C6 Nd1 H6B 20.7(3) . . ?
C5 Nd1 H6B 95.9(3) . . ?
C9 Nd1 H6B 95.6(8) . . ?
C10 Nd1 H6B 123.9(8) . . ?
C12 Nd1 H6B 97.9(7) . . ?
C11 Nd1 H6B 125.2(7) . . ?
P1 Nd1 H6B 72.5(8) . . ?
Al2 Nd1 H6B 60.5(4) . . ?
C7 Nd1 H6B 75.0(8) . . ?
Al1 Nd1 H6B 112.2(6) . . ?
H1B Nd1 H6B 66.0(9) . . ?
H2A Nd1 H6B 134.4(10) . . ?
H2B Nd1 H6B 167.0(9) . . ?
H5B Nd1 H6B 115.7(5) . . ?
C9 P1 C12 90.33(17) . . ?
C9 P1 Nd1 67.60(11) . . ?
C12 P1 Nd1 69.07(12) . . ?
C3 Al1 C4 113.2(2) . . ?
C3 Al1 C2 108.64(18) . . ?
C4 Al1 C2 107.21(19) . . ?
C3 Al1 C1 111.53(19) . . ?
C4 Al1 C1 105.58(19) . . ?
C2 Al1 C1 110.58(15) . . ?
C3 Al1 Nd1 123.34(14) . . ?
C4 Al1 Nd1 123.45(15) . . ?
C2 Al1 Nd1 55.36(10) . . ?
C1 Al1 Nd1 55.39(10) . . ?
Al1 C1 Nd1 84.02(13) . . ?
Al1 C1 H1A 82(3) . . ?
Nd1 C1 H1A 162(2) . . ?
Al1 C1 H1B 131(3) . . ?
Nd1 C1 H1B 72(2) . . ?
H1A C1 H1B 109.4(14) . . ?
Al1 C1 H1C 111(3) . . ?
Nd1 C1 H1C 87(2) . . ?
H1A C1 H1C 109.1(14) . . ?
H1B C1 H1C 109.6(14) . . ?
C8 Al2 C7 117.5(2) . . ?
C8 Al2 C6 109.93(19) . . ?
C7 Al2 C6 105.04(18) . . ?
C8 Al2 C5 110.3(2) . . ?
C7 Al2 C5 103.88(18) . . ?
C6 Al2 C5 109.76(16) . . ?
C8 Al2 Nd1 167.62(17) . . ?
C7 Al2 Nd1 74.84(13) . . ?
C6 Al2 Nd1 64.27(10) . . ?
C5 Al2 Nd1 64.17(11) . . ?
C17 Nd2 C18 80.48(12) . . ?
C17 Nd2 C21 143.45(12) . . ?
C18 Nd2 C21 95.45(12) . . ?
C17 Nd2 C22 89.30(12) . . ?
C18 Nd2 C22 148.53(13) . . ?
C21 Nd2 C22 75.35(12) . . ?
C17 Nd2 C25 125.18(11) . . ?
C18 Nd2 C25 127.40(12) . . ?
C21 Nd2 C25 86.12(11) . . ?
C22 Nd2 C25 82.61(11) . . ?
C17 Nd2 C26 95.98(11) . . ?
C18 Nd2 C26 130.49(11) . . ?
C21 Nd2 C26 113.14(11) . . ?
C22 Nd2 C26 79.90(11) . . ?
C25 Nd2 C26 29.21(10) . . ?
C17 Nd2 C28 96.88(11) . . ?
C18 Nd2 C28 81.43(12) . . ?
C21 Nd2 C28 118.58(11) . . ?
C22 Nd2 C28 129.59(11) . . ?
C25 Nd2 C28 53.32(11) . . ?
C26 Nd2 C28 49.73(11) . . ?
C17 Nd2 C27 81.19(11) . . ?
C18 Nd2 C27 102.44(11) . . ?
C21 Nd2 C27 134.55(11) . . ?
C22 Nd2 C27 105.29(11) . . ?
C25 Nd2 C27 49.99(10) . . ?
C26 Nd2 C27 29.69(10) . . ?
C28 Nd2 C27 28.80(11) . . ?
C17 Nd2 P2 132.47(8) . . ?
C18 Nd2 P2 91.59(9) . . ?
C21 Nd2 P2 83.67(9) . . ?
C22 Nd2 P2 116.56(9) . . ?
C25 Nd2 P2 36.16(9) . . ?
C26 Nd2 P2 55.04(8) . . ?
C28 Nd2 P2 35.71(8) . . ?
C27 Nd2 P2 54.73(8) . . ?
C17 Nd2 Al4 105.64(8) . . ?
C18 Nd2 Al4 112.56(9) . . ?
C21 Nd2 Al4 42.45(9) . . ?
C22 Nd2 Al4 42.02(8) . . ?
C25 Nd2 Al4 103.53(8) . . ?
C26 Nd2 Al4 115.82(8) . . ?
C28 Nd2 Al4 154.99(8) . . ?
C27 Nd2 Al4 144.96(8) . . ?
P2 Nd2 Al4 120.42(3) . . ?
C17 Nd2 C24 77.05(11) . . ?
C18 Nd2 C24 82.73(12) . . ?
C21 Nd2 C24 66.42(11) . . ?
C22 Nd2 C24 65.94(11) . . ?
C25 Nd2 C24 142.07(10) . . ?
C26 Nd2 C24 145.02(11) . . ?
C28 Nd2 C24 163.79(11) . . ?
C27 Nd2 C24 156.48(11) . . ?
P2 Nd2 C24 148.72(8) . . ?
Al4 Nd2 C24 38.63(7) . . ?
C17 Nd2 Al3 40.23(9) . . ?
C18 Nd2 Al3 40.32(8) . . ?
C21 Nd2 Al3 127.40(9) . . ?
C22 Nd2 Al3 124.45(9) . . ?
C25 Nd2 Al3 139.01(8) . . ?
C26 Nd2 Al3 117.96(7) . . ?
C28 Nd2 Al3 87.13(8) . . ?
C27 Nd2 Al3 90.58(7) . . ?
P2 Nd2 Al3 115.94(3) . . ?
Al4 Nd2 Al3 117.14(3) . . ?
C24 Nd2 Al3 78.53(7) . . ?
C17 Nd2 H17A 21.6(2) . . ?
C18 Nd2 H17A 91.2(8) . . ?
C21 Nd2 H17A 124.2(4) . . ?
C22 Nd2 H17A 71.0(5) . . ?
C25 Nd2 H17A 130.3(9) . . ?
C26 Nd2 H17A 103.2(9) . . ?
C28 Nd2 H17A 117.2(4) . . ?
C27 Nd2 H17A 97.0(6) . . ?
P2 Nd2 H17A 151.5(6) . . ?
Al4 Nd2 H17A 84.3(3) . . ?
C24 Nd2 H17A 59.7(6) . . ?
Al3 Nd2 H17A 54.2(6) . . ?
C17 Nd2 H17B 21.7(2) . . ?
C18 Nd2 H17B 93.5(8) . . ?
C21 Nd2 H17B 158.8(8) . . ?
C22 Nd2 H17B 87.0(9) . . ?
C25 Nd2 H17B 103.5(3) . . ?
C26 Nd2 H17B 74.4(3) . . ?
C28 Nd2 H17B 81.8(7) . . ?
C27 Nd2 H17B 61.3(4) . . ?
P2 Nd2 H17B 115.3(5) . . ?
Al4 Nd2 H17B 116.3(8) . . ?
C24 Nd2 H17B 95.8(5) . . ?
Al3 Nd2 H17B 54.7(6) . . ?
H17A Nd2 H17B 36.2(4) . . ?
C17 Nd2 H18B 96.5(7) . . ?
C18 Nd2 H18B 21.7(2) . . ?
C21 Nd2 H18B 91.3(9) . . ?
C22 Nd2 H18B 163.8(9) . . ?
C25 Nd2 H18B 105.9(3) . . ?
C26 Nd2 H18B 114.3(6) . . ?
C28 Nd2 H18B 64.9(7) . . ?
C27 Nd2 H18B 90.6(8) . . ?
P2 Nd2 H18B 69.9(2) . . ?
Al4 Nd2 H18B 121.8(9) . . ?
C24 Nd2 H18B 100.6(6) . . ?
Al3 Nd2 H18B 57.2(6) . . ?
H17A Nd2 H18B 110.9(9) . . ?
H17B Nd2 H18B 103.9(12) . . ?
C17 Nd2 H21B 142.6(8) . . ?
C18 Nd2 H21B 75.8(4) . . ?
C21 Nd2 H21B 21.0(3) . . ?
C22 Nd2 H21B 96.1(3) . . ?
C25 Nd2 H21B 92.2(8) . . ?
C26 Nd2 H21B 121.4(8) . . ?
C28 Nd2 H21B 107.5(8) . . ?
C27 Nd2 H21B 131.8(9) . . ?
P2 Nd2 H21B 77.1(9) . . ?
Al4 Nd2 H21B 59.5(5) . . ?
C24 Nd2 H21B 71.7(9) . . ?
Al3 Nd2 H21B 112.0(6) . . ?
H17A Nd2 H21B 130.9(10) . . ?
H17B Nd2 H21B 164.2(9) . . ?
H18B Nd2 H21B 70.3(10) . . ?
C17 Nd2 H22B 75.2(6) . . ?
C18 Nd2 H22B 151.8(8) . . ?
C21 Nd2 H22B 95.6(3) . . ?
C22 Nd2 H22B 20.8(2) . . ?
C25 Nd2 H22B 79.2(8) . . ?
C26 Nd2 H22B 67.0(7) . . ?
C28 Nd2 H22B 115.3(6) . . ?
C27 Nd2 H22B 87.9(5) . . ?
P2 Nd2 H22B 115.4(8) . . ?
Al4 Nd2 H22B 62.0(3) . . ?
C24 Nd2 H22B 78.1(7) . . ?
Al3 Nd2 H22B 114.6(7) . . ?
H17A Nd2 H22B 61.2(11) . . ?
H17B Nd2 H22B 68.3(10) . . ?
H18B Nd2 H22B 171.7(10) . . ?
H21B Nd2 H22B 116.5(4) . . ?
C28 P2 C25 90.44(17) . . ?
C28 P2 Nd2 68.98(12) . . ?
C25 P2 Nd2 67.40(12) . . ?
Al1 C2 Nd1 84.08(13) . . ?
Al1 C2 H2A 116(2) . . ?
Nd1 C2 H2A 78(2) . . ?
Al1 C2 H2B 124(3) . . ?
Nd1 C2 H2B 76(2) . . ?
H2A C2 H2B 109.4(14) . . ?
Al1 C2 H2C 85(2) . . ?
Nd1 C2 H2C 169(2) . . ?
H2A C2 H2C 108.9(14) . . ?
H2B C2 H2C 109.1(14) . . ?
C20 Al3 C19 113.22(19) . . ?
C20 Al3 C17 107.87(18) . . ?
C19 Al3 C17 107.52(18) . . ?
C20 Al3 C18 105.17(19) . . ?
C19 Al3 C18 112.32(18) . . ?
C17 Al3 C18 110.69(15) . . ?
C20 Al3 Nd2 123.10(13) . . ?
C19 Al3 Nd2 123.66(14) . . ?
C17 Al3 Nd2 55.28(10) . . ?
C18 Al3 Nd2 55.53(11) . . ?
Al1 C3 H3A 109.5 . . ?
Al1 C3 H3B 109.5 . . ?
H3A C3 H3B 109.5 . . ?
Al1 C3 H3C 109.5 . . ?
H3A C3 H3C 109.5 . . ?
H3B C3 H3C 109.5 . . ?
C23 Al4 C24 117.20(19) . . ?
C23 Al4 C22 110.11(19) . . ?
C24 Al4 C22 104.30(17) . . ?
C23 Al4 C21 111.70(18) . . ?
C24 Al4 C21 104.01(17) . . ?
C22 Al4 C21 108.98(16) . . ?
C23 Al4 Nd2 167.78(15) . . ?
C24 Al4 Nd2 75.02(12) . . ?
C22 Al4 Nd2 64.19(11) . . ?
C21 Al4 Nd2 62.87(10) . . ?
Al1 C4 H4A 109.5 . . ?
Al1 C4 H4B 109.5 . . ?
H4A C4 H4B 109.5 . . ?
Al1 C4 H4C 109.5 . . ?
H4A C4 H4C 109.5 . . ?
H4B C4 H4C 109.5 . . ?
Al2 C5 Nd1 73.49(12) . . ?
Al2 C5 H5A 106(3) . . ?
Nd1 C5 H5A 121(2) . . ?
Al2 C5 H5B 133(3) . . ?
Nd1 C5 H5B 62(3) . . ?
H5A C5 H5B 108.4(14) . . ?
Al2 C5 H5C 90(3) . . ?
Nd1 C5 H5C 130(2) . . ?
H5A C5 H5C 108.3(14) . . ?
H5B C5 H5C 107.7(14) . . ?
Al2 C6 Nd1 73.65(11) . . ?
Al2 C6 H6A 85(3) . . ?
Nd1 C6 H6A 140(2) . . ?
Al2 C6 H6B 127(3) . . ?
Nd1 C6 H6B 63(3) . . ?
H6A C6 H6B 109.3(14) . . ?
Al2 C6 H6C 113(3) . . ?
Nd1 C6 H6C 110(2) . . ?
H6A C6 H6C 108.8(14) . . ?
H6B C6 H6C 109.7(14) . . ?
Al2 C7 Nd1 66.32(11) . . ?
Al2 C7 H7A 103(3) . . ?
Nd1 C7 H7A 137(2) . . ?
Al2 C7 H7B 106(3) . . ?
Nd1 C7 H7B 114(2) . . ?
H7A C7 H7B 109.1(14) . . ?
Al2 C7 H7C 120(3) . . ?
Nd1 C7 H7C 56(3) . . ?
H7A C7 H7C 108.5(14) . . ?
H7B C7 H7C 108.9(14) . . ?
Al2 C8 H8A 109.5 . . ?
Al2 C8 H8B 109.5 . . ?
H8A C8 H8B 109.5 . . ?
Al2 C8 H8C 109.5 . . ?
H8A C8 H8C 109.5 . . ?
H8B C8 H8C 109.5 . . ?
C10 C9 C13 124.7(4) . . ?
C10 C9 P1 112.2(3) . . ?
C13 C9 P1 122.6(3) . . ?
C10 C9 Nd1 76.06(19) . . ?
C13 C9 Nd1 121.6(2) . . ?
P1 C9 Nd1 76.54(13) . . ?
C9 C10 C11 113.1(3) . . ?
C9 C10 C14 124.7(3) . . ?
C11 C10 C14 121.9(3) . . ?
C9 C10 Nd1 74.77(19) . . ?
C11 C10 Nd1 76.74(19) . . ?
C14 C10 Nd1 121.9(2) . . ?
C12 C11 C10 111.9(3) . . ?
C12 C11 C15 124.8(3) . . ?
C10 C11 C15 122.8(3) . . ?
C12 C11 Nd1 75.36(19) . . ?
C10 C11 Nd1 73.81(18) . . ?
C15 C11 Nd1 124.9(2) . . ?
C11 C12 C16 125.1(3) . . ?
C11 C12 P1 112.4(3) . . ?
C16 C12 P1 122.0(3) . . ?
C11 C12 Nd1 75.91(19) . . ?
C16 C12 Nd1 123.0(3) . . ?
P1 C12 Nd1 75.03(11) . . ?
C9 C13 H13A 109.5 . . ?
C9 C13 H13B 109.5 . . ?
H13A C13 H13B 109.5 . . ?
C9 C13 H13C 109.5 . . ?
H13A C13 H13C 109.5 . . ?
H13B C13 H13C 109.5 . . ?
C10 C14 H14A 109.5 . . ?
C10 C14 H14B 109.5 . . ?
H14A C14 H14B 109.5 . . ?
C10 C14 H14C 109.5 . . ?
H14A C14 H14C 109.5 . . ?
H14B C14 H14C 109.5 . . ?
C11 C15 H15A 109.5 . . ?
C11 C15 H15B 109.5 . . ?
H15A C15 H15B 109.5 . . ?
C11 C15 H15C 109.5 . . ?
H15A C15 H15C 109.5 . . ?
H15B C15 H15C 109.5 . . ?
C12 C16 H16A 109.5 . . ?
C12 C16 H16B 109.5 . . ?
H16A C16 H16B 109.5 . . ?
C12 C16 H16C 109.5 . . ?
H16A C16 H16C 109.5 . . ?
H16B C16 H16C 109.5 . . ?
Al3 C17 Nd2 84.48(13) . . ?
Al3 C17 H17A 119(3) . . ?
Nd2 C17 H17A 77(2) . . ?
Al3 C17 H17B 120(3) . . ?
Nd2 C17 H17B 73(2) . . ?
H17A C17 H17B 109.1(14) . . ?
Al3 C17 H17C 87(3) . . ?
Nd2 C17 H17C 171(3) . . ?
H17A C17 H17C 109.3(14) . . ?
H17B C17 H17C 110.0(14) . . ?
Al3 C18 Nd2 84.15(13) . . ?
Al3 C18 H18A 82(3) . . ?
Nd2 C18 H18A 163(2) . . ?
Al3 C18 H18B 129(3) . . ?
Nd2 C18 H18B 73(2) . . ?
H18A C18 H18B 108.5(14) . . ?
Al3 C18 H18C 115(3) . . ?
Nd2 C18 H18C 87(2) . . ?
H18A C18 H18C 108.7(14) . . ?
H18B C18 H18C 108.4(14) . . ?
Al3 C19 H19A 109.5 . . ?
Al3 C19 H19B 109.5 . . ?
H19A C19 H19B 109.5 . . ?
Al3 C19 H19C 109.5 . . ?
H19A C19 H19C 109.5 . . ?
H19B C19 H19C 109.5 . . ?
Al3 C20 H20A 109.5 . . ?
Al3 C20 H20B 109.5 . . ?
H20A C20 H20B 109.5 . . ?
Al3 C20 H20C 109.5 . . ?
H20A C20 H20C 109.5 . . ?
H20B C20 H20C 109.5 . . ?
Al4 C21 Nd2 74.68(12) . . ?
Al4 C21 H21A 87(3) . . ?
Nd2 C21 H21A 149(2) . . ?
Al4 C21 H21B 122(3) . . ?
Nd2 C21 H21B 64(3) . . ?
H21A C21 H21B 108.7(14) . . ?
Al4 C21 H21C 117(3) . . ?
Nd2 C21 H21C 101(2) . . ?
H21A C21 H21C 108.9(14) . . ?
H21B C21 H21C 109.6(14) . . ?
Al4 C22 Nd2 73.79(12) . . ?
Al4 C22 H22A 105(3) . . ?
Nd2 C22 H22A 117(2) . . ?
Al4 C22 H22B 137(3) . . ?
Nd2 C22 H22B 67(3) . . ?
H22A C22 H22B 108.7(14) . . ?
Al4 C22 H22C 86(3) . . ?
Nd2 C22 H22C 134(2) . . ?
H22A C22 H22C 108.2(14) . . ?
H22B C22 H22C 108.3(14) . . ?
Al4 C23 H23A 109.5 . . ?
Al4 C23 H23B 109.5 . . ?
H23A C23 H23B 109.5 . . ?
Al4 C23 H23C 109.5 . . ?
H23A C23 H23C 109.5 . . ?
H23B C23 H23C 109.5 . . ?
Al4 C24 Nd2 66.35(11) . . ?
Al4 C24 H24A 102(3) . . ?
Nd2 C24 H24A 137(2) . . ?
Al4 C24 H24B 103(3) . . ?
Nd2 C24 H24B 114(2) . . ?
H24A C24 H24B 109.7(14) . . ?
Al4 C24 H24C 122(3) . . ?
Nd2 C24 H24C 58(3) . . ?
H24A C24 H24C 109.2(14) . . ?
H24B C24 H24C 109.9(14) . . ?
C26 C25 C29 125.4(4) . . ?
C26 C25 P2 112.0(3) . . ?
C29 C25 P2 122.4(3) . . ?
C26 C25 Nd2 75.9(2) . . ?
C29 C25 Nd2 120.2(2) . . ?
P2 C25 Nd2 76.43(12) . . ?
C25 C26 C27 112.8(3) . . ?
C25 C26 C30 125.2(3) . . ?
C27 C26 C30 121.7(3) . . ?
C25 C26 Nd2 74.9(2) . . ?
C27 C26 Nd2 76.47(19) . . ?
C30 C26 Nd2 121.7(2) . . ?
C28 C27 C26 112.2(3) . . ?
C28 C27 C31 124.5(3) . . ?
C26 C27 C31 122.7(4) . . ?
C28 C27 Nd2 75.5(2) . . ?
C26 C27 Nd2 73.83(19) . . ?
C31 C27 Nd2 125.3(2) . . ?
C27 C28 C32 124.5(4) . . ?
C27 C28 P2 112.6(3) . . ?
C32 C28 P2 122.5(3) . . ?
C27 C28 Nd2 75.7(2) . . ?
C32 C28 Nd2 122.9(3) . . ?
P2 C28 Nd2 75.31(12) . . ?
C25 C29 H29A 109.5 . . ?
C25 C29 H29B 109.5 . . ?
H29A C29 H29B 109.5 . . ?
C25 C29 H29C 109.5 . . ?
H29A C29 H29C 109.5 . . ?
H29B C29 H29C 109.5 . . ?
C26 C30 H30A 109.5 . . ?
C26 C30 H30B 109.5 . . ?
H30A C30 H30B 109.5 . . ?
C26 C30 H30C 109.5 . . ?
H30A C30 H30C 109.5 . . ?
H30B C30 H30C 109.5 . . ?
C27 C31 H31A 109.5 . . ?
C27 C31 H31B 109.5 . . ?
H31A C31 H31B 109.5 . . ?
C27 C31 H31C 109.5 . . ?
H31A C31 H31C 109.5 . . ?
H31B C31 H31C 109.5 . . ?
C28 C32 H32A 109.5 . . ?
C28 C32 H32B 109.5 . . ?
H32A C32 H32B 109.5 . . ?
C28 C32 H32C 109.5 . . ?
H32A C32 H32C 109.5 . . ?
H32B C32 H32C 109.5 . . ?

loop_
_geom_bond_atom_site_label_1
_geom_bond_atom_site_label_2
_geom_bond_distance
_geom_bond_site_symmetry_2
_geom_bond_publ_flag
Nd1 C2 2.640(4) . ?
Nd1 C1 2.641(4) . ?
Nd1 C6 2.755(4) . ?
Nd1 C5 2.755(4) . ?
Nd1 C9 2.781(3) . ?
Nd1 C10 2.797(3) . ?
Nd1 C12 2.828(3) . ?
Nd1 C11 2.835(3) . ?
Nd1 P1 2.9252(10) . ?
Nd1 Al2 2.9347(11) . ?
Nd1 C7 3.093(4) . ?
Nd1 Al1 3.1914(11) . ?
Nd1 H1B 2.52(4) . ?
Nd1 H2A 2.62(4) . ?
Nd1 H2B 2.59(4) . ?
Nd1 H5B 2.45(5) . ?
Nd1 H6B 2.47(4) . ?
P1 C9 1.762(4) . ?
P1 C12 1.775(4) . ?
Al1 C3 1.971(4) . ?
Al1 C4 1.973(5) . ?
Al1 C2 2.086(4) . ?
Al1 C1 2.088(4) . ?
C1 H1A 0.981(9) . ?
C1 H1B 0.980(10) . ?
C1 H1C 0.979(9) . ?
Al2 C8 1.960(4) . ?
Al2 C7 2.010(4) . ?
Al2 C6 2.050(4) . ?
Al2 C5 2.061(4) . ?
Nd2 C17 2.645(4) . ?
Nd2 C18 2.655(4) . ?
Nd2 C21 2.723(4) . ?
Nd2 C22 2.767(4) . ?
Nd2 C25 2.779(3) . ?
Nd2 C26 2.790(3) . ?
Nd2 C28 2.823(3) . ?
Nd2 C27 2.825(3) . ?
Nd2 P2 2.9257(10) . ?
Nd2 Al4 2.9510(11) . ?
Nd2 C24 3.112(4) . ?
Nd2 Al3 3.2034(11) . ?
Nd2 H17A 2.61(4) . ?
Nd2 H17B 2.54(4) . ?
Nd2 H18B 2.54(4) . ?
Nd2 H21B 2.45(4) . ?
Nd2 H22B 2.55(5) . ?
P2 C28 1.765(4) . ?
P2 C25 1.776(4) . ?
C2 H2A 0.980(9) . ?
C2 H2B 0.980(10) . ?
C2 H2C 0.981(10) . ?
Al3 C20 1.970(4) . ?
Al3 C19 1.982(4) . ?
Al3 C17 2.079(4) . ?
Al3 C18 2.084(4) . ?
C3 H3A 0.9800 . ?
C3 H3B 0.9800 . ?
C3 H3C 0.9800 . ?
Al4 C23 1.956(4) . ?
Al4 C24 2.011(4) . ?
Al4 C22 2.057(4) . ?
Al4 C21 2.065(4) . ?
C4 H4A 0.9800 . ?
C4 H4B 0.9800 . ?
C4 H4C 0.9800 . ?
C5 H5A 0.984(10) . ?
C5 H5B 0.988(10) . ?
C5 H5C 0.987(10) . ?
C6 H6A 0.982(10) . ?
C6 H6B 0.979(10) . ?
C6 H6C 0.980(10) . ?
C7 H7A 0.983(10) . ?
C7 H7B 0.981(10) . ?
C7 H7C 0.983(10) . ?
C8 H8A 0.9800 . ?
C8 H8B 0.9800 . ?
C8 H8C 0.9800 . ?
C9 C10 1.405(5) . ?
C9 C13 1.516(5) . ?
C10 C11 1.433(5) . ?
C10 C14 1.509(5) . ?
C11 C12 1.405(5) . ?
C11 C15 1.504(4) . ?
C12 C16 1.507(5) . ?
C13 H13A 0.9800 . ?
C13 H13B 0.9800 . ?
C13 H13C 0.9800 . ?
C14 H14A 0.9800 . ?
C14 H14B 0.9800 . ?
C14 H14C 0.9800 . ?
C15 H15A 0.9800 . ?
C15 H15B 0.9800 . ?
C15 H15C 0.9800 . ?
C16 H16A 0.9800 . ?
C16 H16B 0.9800 . ?
C16 H16C 0.9800 . ?
C17 H17A 0.983(9) . ?
C17 H17B 0.980(10) . ?
C17 H17C 0.976(10) . ?
C18 H18A 0.984(9) . ?
C18 H18B 0.985(10) . ?
C18 H18C 0.984(10) . ?
C19 H19A 0.9800 . ?
C19 H19B 0.9800 . ?
C19 H19C 0.9800 . ?
C20 H20A 0.9800 . ?
C20 H20B 0.9800 . ?
C20 H20C 0.9800 . ?
C21 H21A 0.985(10) . ?
C21 H21B 0.980(10) . ?
C21 H21C 0.979(10) . ?
C22 H22A 0.983(10) . ?
C22 H22B 0.983(10) . ?
C22 H22C 0.987(10) . ?
C23 H23A 0.9800 . ?
C23 H23B 0.9800 . ?
C23 H23C 0.9800 . ?
C24 H24A 0.981(10) . ?
C24 H24B 0.977(10) . ?
C24 H24C 0.979(9) . ?
C25 C26 1.404(5) . ?
C25 C29 1.509(5) . ?
C26 C27 1.439(5) . ?
C26 C30 1.508(5) . ?
C27 C28 1.405(5) . ?
C27 C31 1.504(5) . ?
C28 C32 1.512(5) . ?
C29 H29A 0.9800 . ?
C29 H29B 0.9800 . ?
C29 H29C 0.9800 . ?
C30 H30A 0.9800 . ?
C30 H30B 0.9800 . ?
C30 H30C 0.9800 . ?
C31 H31A 0.9800 . ?
C31 H31B 0.9800 . ?
C31 H31C 0.9800 . ?
C32 H32A 0.9800 . ?
C32 H32B 0.9800 . ?
C32 H32C 0.9800 . ?

loop_
_geom_torsion_atom_site_label_1
_geom_torsion_atom_site_label_2
_geom_torsion_atom_site_label_3
_geom_torsion_atom_site_label_4
_geom_torsion
_geom_torsion_site_symmetry_1
_geom_torsion_site_symmetry_2
_geom_torsion_site_symmetry_3
_geom_torsion_site_symmetry_4
_geom_torsion_publ_flag
C2 Nd1 P1 C9 -75.91(17) . . . . ?
C1 Nd1 P1 C9 -161.97(15) . . . . ?
C6 Nd1 P1 C9 107.72(15) . . . . ?
C5 Nd1 P1 C9 37.14(15) . . . . ?
C10 Nd1 P1 C9 -31.99(14) . . . . ?
C12 Nd1 P1 C9 -99.46(18) . . . . ?
C11 Nd1 P1 C9 -68.25(15) . . . . ?
Al2 Nd1 P1 C9 82.28(12) . . . . ?
C7 Nd1 P1 C9 111.36(19) . . . . ?
Al1 Nd1 P1 C9 -126.69(12) . . . . ?
C2 Nd1 P1 C12 23.54(19) . . . . ?
C1 Nd1 P1 C12 -62.51(16) . . . . ?
C6 Nd1 P1 C12 -152.82(16) . . . . ?
C5 Nd1 P1 C12 136.60(16) . . . . ?
C9 Nd1 P1 C12 99.46(18) . . . . ?
C10 Nd1 P1 C12 67.47(16) . . . . ?
C11 Nd1 P1 C12 31.21(16) . . . . ?
Al2 Nd1 P1 C12 -178.26(14) . . . . ?
C7 Nd1 P1 C12 -149.2(2) . . . . ?
Al1 Nd1 P1 C12 -27.24(14) . . . . ?
C2 Nd1 Al1 C3 -90.6(2) . . . . ?
C1 Nd1 Al1 C3 94.6(2) . . . . ?
C6 Nd1 Al1 C3 134.7(2) . . . . ?
C5 Nd1 Al1 C3 -127.6(2) . . . . ?
C9 Nd1 Al1 C3 -10.6(2) . . . . ?
C10 Nd1 Al1 C3 -28.0(2) . . . . ?
C12 Nd1 Al1 C3 17.7(2) . . . . ?
C11 Nd1 Al1 C3 -10.9(2) . . . . ?
P1 Nd1 Al1 C3 33.23(19) . . . . ?
Al2 Nd1 Al1 C3 -176.62(18) . . . . ?
C7 Nd1 Al1 C3 -175.6(2) . . . . ?
C2 Nd1 Al1 C4 88.5(2) . . . . ?
C1 Nd1 Al1 C4 -86.3(2) . . . . ?
C6 Nd1 Al1 C4 -46.2(2) . . . . ?
C5 Nd1 Al1 C4 51.6(2) . . . . ?
C9 Nd1 Al1 C4 168.6(2) . . . . ?
C10 Nd1 Al1 C4 151.2(2) . . . . ?
C12 Nd1 Al1 C4 -163.2(2) . . . . ?
C11 Nd1 Al1 C4 168.2(2) . . . . ?
P1 Nd1 Al1 C4 -147.63(18) . . . . ?
Al2 Nd1 Al1 C4 2.52(19) . . . . ?
C7 Nd1 Al1 C4 3.6(2) . . . . ?
C1 Nd1 Al1 C2 -174.8(2) . . . . ?
C6 Nd1 Al1 C2 -134.72(17) . . . . ?
C5 Nd1 Al1 C2 -36.96(17) . . . . ?
C9 Nd1 Al1 C2 80.03(19) . . . . ?
C10 Nd1 Al1 C2 62.61(16) . . . . ?
C12 Nd1 Al1 C2 108.26(15) . . . . ?
C11 Nd1 Al1 C2 79.65(15) . . . . ?
P1 Nd1 Al1 C2 123.82(13) . . . . ?
Al2 Nd1 Al1 C2 -86.03(14) . . . . ?
C7 Nd1 Al1 C2 -84.97(16) . . . . ?
C2 Nd1 Al1 C1 174.8(2) . . . . ?
C6 Nd1 Al1 C1 40.11(17) . . . . ?
C5 Nd1 Al1 C1 137.88(18) . . . . ?
C9 Nd1 Al1 C1 -105.13(19) . . . . ?
C10 Nd1 Al1 C1 -122.56(16) . . . . ?
C12 Nd1 Al1 C1 -76.90(16) . . . . ?
C11 Nd1 Al1 C1 -105.52(16) . . . . ?
P1 Nd1 Al1 C1 -61.34(14) . . . . ?
Al2 Nd1 Al1 C1 88.81(14) . . . . ?
C7 Nd1 Al1 C1 89.87(16) . . . . ?
C3 Al1 C1 Nd1 -116.47(16) . . . . ?
C4 Al1 C1 Nd1 120.18(17) . . . . ?
C2 Al1 C1 Nd1 4.54(17) . . . . ?
C2 Nd1 C1 Al1 -3.40(13) . . . . ?
C6 Nd1 C1 Al1 -148.24(13) . . . . ?
C5 Nd1 C1 Al1 -83.1(2) . . . . ?
C9 Nd1 C1 Al1 117.65(14) . . . . ?
C10 Nd1 C1 Al1 79.92(16) . . . . ?
C12 Nd1 C1 Al1 100.13(13) . . . . ?
C11 Nd1 C1 Al1 76.42(13) . . . . ?
P1 Nd1 C1 Al1 131.84(10) . . . . ?
Al2 Nd1 C1 Al1 -109.14(11) . . . . ?
C7 Nd1 C1 Al1 -82.33(14) . . . . ?
C2 Nd1 Al2 C8 138.9(8) . . . . ?
C1 Nd1 Al2 C8 -134.6(8) . . . . ?
C6 Nd1 Al2 C8 -64.5(8) . . . . ?
C5 Nd1 Al2 C8 66.1(8) . . . . ?
C9 Nd1 Al2 C8 11.5(8) . . . . ?
C10 Nd1 Al2 C8 36.8(8) . . . . ?
C12 Nd1 Al2 C8 -27.4(8) . . . . ?
C11 Nd1 Al2 C8 33.6(8) . . . . ?
P1 Nd1 Al2 C8 -25.4(8) . . . . ?
C7 Nd1 Al2 C8 -179.9(8) . . . . ?
Al1 Nd1 Al2 C8 -178.2(8) . . . . ?
C2 Nd1 Al2 C7 -41.27(17) . . . . ?
C1 Nd1 Al2 C7 45.26(17) . . . . ?
C6 Nd1 Al2 C7 115.41(19) . . . . ?
C5 Nd1 Al2 C7 -114.03(19) . . . . ?
C9 Nd1 Al2 C7 -168.61(16) . . . . ?
C10 Nd1 Al2 C7 -143.29(16) . . . . ?
C12 Nd1 Al2 C7 152.5(2) . . . . ?
C11 Nd1 Al2 C7 -146.5(2) . . . . ?
P1 Nd1 Al2 C7 154.50(14) . . . . ?
Al1 Nd1 Al2 C7 1.65(15) . . . . ?
C2 Nd1 Al2 C6 -156.68(15) . . . . ?
C1 Nd1 Al2 C6 -70.15(16) . . . . ?
C5 Nd1 Al2 C6 130.56(18) . . . . ?
C9 Nd1 Al2 C6 75.98(16) . . . . ?
C10 Nd1 Al2 C6 101.30(15) . . . . ?
C12 Nd1 Al2 C6 37.1(2) . . . . ?
C11 Nd1 Al2 C6 98.1(2) . . . . ?
P1 Nd1 Al2 C6 39.10(13) . . . . ?
C7 Nd1 Al2 C6 -115.41(19) . . . . ?
Al1 Nd1 Al2 C6 -113.75(13) . . . . ?
C2 Nd1 Al2 C5 72.76(16) . . . . ?
C1 Nd1 Al2 C5 159.29(15) . . . . ?
C6 Nd1 Al2 C5 -130.56(18) . . . . ?
C9 Nd1 Al2 C5 -54.58(16) . . . . ?
C10 Nd1 Al2 C5 -29.26(16) . . . . ?
C12 Nd1 Al2 C5 -93.5(2) . . . . ?
C11 Nd1 Al2 C5 -32.5(2) . . . . ?
P1 Nd1 Al2 C5 -91.46(13) . . . . ?
C7 Nd1 Al2 C5 114.03(19) . . . . ?
Al1 Nd1 Al2 C5 115.68(13) . . . . ?
C17 Nd2 P2 C28 5.64(19) . . . . ?
C18 Nd2 P2 C28 -72.89(16) . . . . ?
C21 Nd2 P2 C28 -168.19(16) . . . . ?
C22 Nd2 P2 C28 121.68(17) . . . . ?
C25 Nd2 P2 C28 99.73(19) . . . . ?
C26 Nd2 P2 C28 67.75(16) . . . . ?
C27 Nd2 P2 C28 31.25(16) . . . . ?
Al4 Nd2 P2 C28 169.63(14) . . . . ?
C24 Nd2 P2 C28 -151.5(2) . . . . ?
Al3 Nd2 P2 C28 -39.47(14) . . . . ?
C17 Nd2 P2 C25 -94.08(17) . . . . ?
C18 Nd2 P2 C25 -172.62(15) . . . . ?
C21 Nd2 P2 C25 92.08(15) . . . . ?
C22 Nd2 P2 C25 21.95(16) . . . . ?
C26 Nd2 P2 C25 -31.97(15) . . . . ?
C28 Nd2 P2 C25 -99.73(19) . . . . ?
C27 Nd2 P2 C25 -68.48(16) . . . . ?
Al4 Nd2 P2 C25 69.91(13) . . . . ?
C24 Nd2 P2 C25 108.80(19) . . . . ?
Al3 Nd2 P2 C25 -139.20(13) . . . . ?
C3 Al1 C2 Nd1 118.17(16) . . . . ?
C4 Al1 C2 Nd1 -119.17(17) . . . . ?
C1 Al1 C2 Nd1 -4.54(17) . . . . ?
C1 Nd1 C2 Al1 3.40(13) . . . . ?
C6 Nd1 C2 Al1 84.0(2) . . . . ?
C5 Nd1 C2 Al1 151.10(13) . . . . ?
C9 Nd1 C2 Al1 -130.29(12) . . . . ?
C10 Nd1 C2 Al1 -124.41(13) . . . . ?
C12 Nd1 C2 Al1 -76.03(14) . . . . ?
C11 Nd1 C2 Al1 -96.21(13) . . . . ?
P1 Nd1 C2 Al1 -89.88(14) . . . . ?
Al2 Nd1 C2 Al1 111.04(10) . . . . ?
C7 Nd1 C2 Al1 85.99(14) . . . . ?
C17 Nd2 Al3 C20 89.6(2) . . . . ?
C18 Nd2 Al3 C20 -86.1(2) . . . . ?
C21 Nd2 Al3 C20 -41.8(2) . . . . ?
C22 Nd2 Al3 C20 56.2(2) . . . . ?
C25 Nd2 Al3 C20 179.6(2) . . . . ?
C26 Nd2 Al3 C20 153.2(2) . . . . ?
C28 Nd2 Al3 C20 -166.2(2) . . . . ?
C27 Nd2 Al3 C20 165.22(19) . . . . ?
P2 Nd2 Al3 C20 -144.37(18) . . . . ?
Al4 Nd2 Al3 C20 7.51(18) . . . . ?
C24 Nd2 Al3 C20 6.21(19) . . . . ?
C17 Nd2 Al3 C19 -88.8(2) . . . . ?
C18 Nd2 Al3 C19 95.5(2) . . . . ?
C21 Nd2 Al3 C19 139.8(2) . . . . ?
C22 Nd2 Al3 C19 -122.3(2) . . . . ?
C25 Nd2 Al3 C19 1.2(2) . . . . ?
C26 Nd2 Al3 C19 -25.2(2) . . . . ?
C28 Nd2 Al3 C19 15.4(2) . . . . ?
C27 Nd2 Al3 C19 -13.2(2) . . . . ?
P2 Nd2 Al3 C19 37.21(18) . . . . ?
Al4 Nd2 Al3 C19 -170.91(18) . . . . ?
C24 Nd2 Al3 C19 -172.2(2) . . . . ?
C18 Nd2 Al3 C17 -175.71(19) . . . . ?
C21 Nd2 Al3 C17 -131.45(17) . . . . ?
C22 Nd2 Al3 C17 -33.50(16) . . . . ?
C25 Nd2 Al3 C17 89.98(18) . . . . ?
C26 Nd2 Al3 C17 63.58(16) . . . . ?
C28 Nd2 Al3 C17 104.18(15) . . . . ?
C27 Nd2 Al3 C17 75.57(15) . . . . ?
P2 Nd2 Al3 C17 125.98(13) . . . . ?
Al4 Nd2 Al3 C17 -82.13(13) . . . . ?
C24 Nd2 Al3 C17 -83.43(15) . . . . ?
C17 Nd2 Al3 C18 175.71(19) . . . . ?
C21 Nd2 Al3 C18 44.26(18) . . . . ?
C22 Nd2 Al3 C18 142.21(17) . . . . ?
C25 Nd2 Al3 C18 -94.31(19) . . . . ?
C26 Nd2 Al3 C18 -120.71(16) . . . . ?
C28 Nd2 Al3 C18 -80.12(16) . . . . ?
C27 Nd2 Al3 C18 -108.72(16) . . . . ?
P2 Nd2 Al3 C18 -58.31(14) . . . . ?
Al4 Nd2 Al3 C18 93.57(14) . . . . ?
C24 Nd2 Al3 C18 92.27(16) . . . . ?
C17 Nd2 Al4 C23 135.4(7) . . . . ?
C18 Nd2 Al4 C23 -138.6(7) . . . . ?
C21 Nd2 Al4 C23 -66.2(7) . . . . ?
C22 Nd2 Al4 C23 64.6(7) . . . . ?
C25 Nd2 Al4 C23 2.3(7) . . . . ?
C26 Nd2 Al4 C23 30.6(7) . . . . ?
C28 Nd2 Al4 C23 -18.0(8) . . . . ?
C27 Nd2 Al4 C23 38.4(7) . . . . ?
P2 Nd2 Al4 C23 -32.4(7) . . . . ?
C24 Nd2 Al4 C23 179.0(7) . . . . ?
Al3 Nd2 Al4 C23 177.0(7) . . . . ?
C17 Nd2 Al4 C24 -43.68(16) . . . . ?
C18 Nd2 Al4 C24 42.33(16) . . . . ?
C21 Nd2 Al4 C24 114.75(18) . . . . ?
C22 Nd2 Al4 C24 -114.42(18) . . . . ?
C25 Nd2 Al4 C24 -176.73(15) . . . . ?
C26 Nd2 Al4 C24 -148.49(15) . . . . ?
C28 Nd2 Al4 C24 162.9(2) . . . . ?
C27 Nd2 Al4 C24 -140.69(18) . . . . ?
P2 Nd2 Al4 C24 148.52(13) . . . . ?
Al3 Nd2 Al4 C24 -2.04(13) . . . . ?
C17 Nd2 Al4 C22 70.74(16) . . . . ?
C18 Nd2 Al4 C22 156.75(15) . . . . ?
C21 Nd2 Al4 C22 -130.83(18) . . . . ?
C25 Nd2 Al4 C22 -62.31(15) . . . . ?
C26 Nd2 Al4 C22 -34.07(15) . . . . ?
C28 Nd2 Al4 C22 -82.7(2) . . . . ?
C27 Nd2 Al4 C22 -26.27(19) . . . . ?
P2 Nd2 Al4 C22 -97.06(13) . . . . ?
C24 Nd2 Al4 C22 114.42(18) . . . . ?
Al3 Nd2 Al4 C22 112.38(13) . . . . ?
C17 Nd2 Al4 C21 -158.43(15) . . . . ?
C18 Nd2 Al4 C21 -72.43(15) . . . . ?
C22 Nd2 Al4 C21 130.83(18) . . . . ?
C25 Nd2 Al4 C21 68.51(15) . . . . ?
C26 Nd2 Al4 C21 96.76(15) . . . . ?
C28 Nd2 Al4 C21 48.2(2) . . . . ?
C27 Nd2 Al4 C21 104.56(18) . . . . ?
P2 Nd2 Al4 C21 33.77(13) . . . . ?
C24 Nd2 Al4 C21 -114.75(18) . . . . ?
Al3 Nd2 Al4 C21 -116.80(13) . . . . ?
C8 Al2 C5 Nd1 -167.94(17) . . . . ?
C7 Al2 C5 Nd1 65.24(15) . . . . ?
C6 Al2 C5 Nd1 -46.65(14) . . . . ?
C2 Nd1 C5 Al2 -114.46(13) . . . . ?
C1 Nd1 C5 Al2 -37.9(3) . . . . ?
C6 Nd1 C5 Al2 31.77(12) . . . . ?
C9 Nd1 C5 Al2 126.60(14) . . . . ?
C10 Nd1 C5 Al2 155.58(13) . . . . ?
C12 Nd1 C5 Al2 137.83(12) . . . . ?
C11 Nd1 C5 Al2 164.14(10) . . . . ?
P1 Nd1 C5 Al2 105.48(10) . . . . ?
C7 Nd1 C5 Al2 -38.76(12) . . . . ?
Al1 Nd1 C5 Al2 -91.43(12) . . . . ?
C8 Al2 C6 Nd1 168.13(18) . . . . ?
C7 Al2 C6 Nd1 -64.53(15) . . . . ?
C5 Al2 C6 Nd1 46.60(15) . . . . ?
C2 Nd1 C6 Al2 40.3(2) . . . . ?
C1 Nd1 C6 Al2 117.44(13) . . . . ?
C5 Nd1 C6 Al2 -31.95(12) . . . . ?
C9 Nd1 C6 Al2 -110.14(13) . . . . ?
C10 Nd1 C6 Al2 -106.15(13) . . . . ?
C12 Nd1 C6 Al2 -160.82(11) . . . . ?
C11 Nd1 C6 Al2 -139.47(12) . . . . ?
P1 Nd1 C6 Al2 -144.07(11) . . . . ?
C7 Nd1 C6 Al2 38.13(12) . . . . ?
Al1 Nd1 C6 Al2 92.64(12) . . . . ?
C8 Al2 C7 Nd1 179.97(19) . . . . ?
C6 Al2 C7 Nd1 57.41(13) . . . . ?
C5 Al2 C7 Nd1 -57.87(13) . . . . ?
C2 Nd1 C7 Al2 139.99(15) . . . . ?
C1 Nd1 C7 Al2 -137.29(15) . . . . ?
C6 Nd1 C7 Al2 -41.29(13) . . . . ?
C5 Nd1 C7 Al2 42.25(13) . . . . ?
C9 Nd1 C7 Al2 18.2(3) . . . . ?
C10 Nd1 C7 Al2 69.6(2) . . . . ?
C12 Nd1 C7 Al2 -129.2(3) . . . . ?
C11 Nd1 C7 Al2 133.9(3) . . . . ?
P1 Nd1 C7 Al2 -45.2(2) . . . . ?
Al1 Nd1 C7 Al2 -178.50(13) . . . . ?
C12 P1 C9 C10 1.5(3) . . . . ?
Nd1 P1 C9 C10 68.6(2) . . . . ?
C12 P1 C9 C13 173.8(3) . . . . ?
Nd1 P1 C9 C13 -119.1(3) . . . . ?
C12 P1 C9 Nd1 -67.13(12) . . . . ?
C2 Nd1 C9 C10 12.1(3) . . . . ?
C1 Nd1 C9 C10 -92.9(3) . . . . ?
C6 Nd1 C9 C10 172.9(2) . . . . ?
C5 Nd1 C9 C10 98.4(2) . . . . ?
C12 Nd1 C9 C10 -71.1(2) . . . . ?
C11 Nd1 C9 C10 -34.3(2) . . . . ?
P1 Nd1 C9 C10 -117.4(3) . . . . ?
Al2 Nd1 C9 C10 132.4(2) . . . . ?
C7 Nd1 C9 C10 120.7(2) . . . . ?
Al1 Nd1 C9 C10 -34.8(3) . . . . ?
C2 Nd1 C9 C13 -110.3(3) . . . . ?
C1 Nd1 C9 C13 144.7(3) . . . . ?
C6 Nd1 C9 C13 50.5(3) . . . . ?
C5 Nd1 C9 C13 -24.0(3) . . . . ?
C10 Nd1 C9 C13 -122.4(4) . . . . ?
C12 Nd1 C9 C13 166.5(4) . . . . ?
C11 Nd1 C9 C13 -156.7(4) . . . . ?
P1 Nd1 C9 C13 120.2(4) . . . . ?
Al2 Nd1 C9 C13 9.9(3) . . . . ?
C7 Nd1 C9 C13 -1.8(4) . . . . ?
Al1 Nd1 C9 C13 -157.2(3) . . . . ?
C2 Nd1 C9 P1 129.50(13) . . . . ?
C1 Nd1 C9 P1 24.4(2) . . . . ?
C6 Nd1 C9 P1 -69.69(13) . . . . ?
C5 Nd1 C9 P1 -144.26(14) . . . . ?
C10 Nd1 C9 P1 117.4(3) . . . . ?
C12 Nd1 C9 P1 46.30(13) . . . . ?
C11 Nd1 C9 P1 83.05(15) . . . . ?
Al2 Nd1 C9 P1 -110.28(10) . . . . ?
C7 Nd1 C9 P1 -121.99(18) . . . . ?
Al1 Nd1 C9 P1 82.55(15) . . . . ?
C13 C9 C10 C11 -173.0(3) . . . . ?
P1 C9 C10 C11 -0.9(4) . . . . ?
Nd1 C9 C10 C11 68.0(2) . . . . ?
C13 C9 C10 C14 0.4(5) . . . . ?
P1 C9 C10 C14 172.6(3) . . . . ?
Nd1 C9 C10 C14 -118.6(3) . . . . ?
C13 C9 C10 Nd1 119.0(3) . . . . ?
P1 C9 C10 Nd1 -68.89(18) . . . . ?
C2 Nd1 C10 C9 -169.4(2) . . . . ?
C1 Nd1 C10 C9 111.8(2) . . . . ?
C6 Nd1 C10 C9 -8.2(3) . . . . ?
C5 Nd1 C10 C9 -77.4(2) . . . . ?
C12 Nd1 C10 C9 85.0(2) . . . . ?
C11 Nd1 C10 C9 118.8(3) . . . . ?
P1 Nd1 C10 C9 39.55(19) . . . . ?
Al2 Nd1 C10 C9 -58.1(2) . . . . ?
C7 Nd1 C10 C9 -102.3(3) . . . . ?
Al1 Nd1 C10 C9 155.4(2) . . . . ?
C2 Nd1 C10 C11 71.8(2) . . . . ?
C1 Nd1 C10 C11 -7.1(2) . . . . ?
C6 Nd1 C10 C11 -127.03(19) . . . . ?
C5 Nd1 C10 C11 163.8(2) . . . . ?
C9 Nd1 C10 C11 -118.8(3) . . . . ?
C12 Nd1 C10 C11 -33.80(19) . . . . ?
P1 Nd1 C10 C11 -79.28(19) . . . . ?
Al2 Nd1 C10 C11 -176.90(16) . . . . ?
C7 Nd1 C10 C11 138.8(2) . . . . ?
Al1 Nd1 C10 C11 36.5(2) . . . . ?
C2 Nd1 C10 C14 -47.7(3) . . . . ?
C1 Nd1 C10 C14 -126.5(3) . . . . ?
C6 Nd1 C10 C14 113.5(3) . . . . ?
C5 Nd1 C10 C14 44.3(3) . . . . ?
C9 Nd1 C10 C14 121.7(4) . . . . ?
C12 Nd1 C10 C14 -153.3(3) . . . . ?
C11 Nd1 C10 C14 -119.5(3) . . . . ?
P1 Nd1 C10 C14 161.2(3) . . . . ?
Al2 Nd1 C10 C14 63.6(3) . . . . ?
C7 Nd1 C10 C14 19.4(4) . . . . ?
Al1 Nd1 C10 C14 -83.0(3) . . . . ?
C9 C10 C11 C12 -0.4(4) . . . . ?
C14 C10 C11 C12 -174.1(3) . . . . ?
Nd1 C10 C11 C12 66.4(3) . . . . ?
C9 C10 C11 C15 171.8(3) . . . . ?
C14 C10 C11 C15 -1.9(5) . . . . ?
Nd1 C10 C11 C15 -121.4(3) . . . . ?
C9 C10 C11 Nd1 -66.8(3) . . . . ?
C14 C10 C11 Nd1 119.5(3) . . . . ?
C2 Nd1 C11 C12 135.4(2) . . . . ?
C1 Nd1 C11 C12 55.8(2) . . . . ?
C6 Nd1 C11 C12 -44.7(3) . . . . ?
C5 Nd1 C11 C12 -136.1(2) . . . . ?
C9 Nd1 C11 C12 -84.6(2) . . . . ?
C10 Nd1 C11 C12 -118.5(3) . . . . ?
P1 Nd1 C11 C12 -39.18(18) . . . . ?
Al2 Nd1 C11 C12 -112.9(2) . . . . ?
C7 Nd1 C11 C12 141.4(3) . . . . ?
Al1 Nd1 C11 C12 95.10(19) . . . . ?
C2 Nd1 C11 C10 -106.1(2) . . . . ?
C1 Nd1 C11 C10 174.3(2) . . . . ?
C6 Nd1 C11 C10 73.8(2) . . . . ?
C5 Nd1 C11 C10 -17.5(2) . . . . ?
C9 Nd1 C11 C10 33.96(19) . . . . ?
C12 Nd1 C11 C10 118.5(3) . . . . ?
P1 Nd1 C11 C10 79.34(19) . . . . ?
Al2 Nd1 C11 C10 5.6(3) . . . . ?
C7 Nd1 C11 C10 -100.1(3) . . . . ?
Al1 Nd1 C11 C10 -146.38(19) . . . . ?
C2 Nd1 C11 C15 12.9(3) . . . . ?
C1 Nd1 C11 C15 -66.7(3) . . . . ?
C6 Nd1 C11 C15 -167.2(3) . . . . ?
C5 Nd1 C11 C15 101.4(3) . . . . ?
C9 Nd1 C11 C15 152.9(4) . . . . ?
C10 Nd1 C11 C15 119.0(4) . . . . ?
C12 Nd1 C11 C15 -122.5(4) . . . . ?
P1 Nd1 C11 C15 -161.7(3) . . . . ?
Al2 Nd1 C11 C15 124.6(3) . . . . ?
C7 Nd1 C11 C15 18.9(5) . . . . ?
Al1 Nd1 C11 C15 -27.4(3) . . . . ?
C10 C11 C12 C16 174.0(3) . . . . ?
C15 C11 C12 C16 2.0(6) . . . . ?
Nd1 C11 C12 C16 -120.6(4) . . . . ?
C10 C11 C12 P1 1.5(4) . . . . ?
C15 C11 C12 P1 -170.5(3) . . . . ?
Nd1 C11 C12 P1 66.94(19) . . . . ?
C10 C11 C12 Nd1 -65.4(2) . . . . ?
C15 C11 C12 Nd1 122.6(3) . . . . ?
C9 P1 C12 C11 -1.7(3) . . . . ?
Nd1 P1 C12 C11 -67.5(2) . . . . ?
C9 P1 C12 C16 -174.4(3) . . . . ?
Nd1 P1 C12 C16 119.8(3) . . . . ?
C9 P1 C12 Nd1 65.78(12) . . . . ?
C2 Nd1 C12 C11 -45.2(2) . . . . ?
C1 Nd1 C12 C11 -124.1(2) . . . . ?
C6 Nd1 C12 C11 147.2(2) . . . . ?
C5 Nd1 C12 C11 58.2(2) . . . . ?
C9 Nd1 C12 C11 72.1(2) . . . . ?
C10 Nd1 C12 C11 34.68(18) . . . . ?
P1 Nd1 C12 C11 118.3(3) . . . . ?
Al2 Nd1 C12 C11 121.5(2) . . . . ?
C7 Nd1 C12 C11 -132.1(4) . . . . ?
Al1 Nd1 C12 C11 -84.28(19) . . . . ?
C2 Nd1 C12 C16 77.8(3) . . . . ?
C1 Nd1 C12 C16 -1.1(3) . . . . ?
C6 Nd1 C12 C16 -89.8(3) . . . . ?
C5 Nd1 C12 C16 -178.8(3) . . . . ?
C9 Nd1 C12 C16 -165.0(4) . . . . ?
C10 Nd1 C12 C16 157.6(4) . . . . ?
C11 Nd1 C12 C16 123.0(4) . . . . ?
P1 Nd1 C12 C16 -118.7(4) . . . . ?
Al2 Nd1 C12 C16 -115.6(3) . . . . ?
C7 Nd1 C12 C16 -9.2(6) . . . . ?
Al1 Nd1 C12 C16 38.7(3) . . . . ?
C2 Nd1 C12 P1 -163.46(13) . . . . ?
C1 Nd1 C12 P1 117.58(15) . . . . ?
C6 Nd1 C12 P1 28.92(17) . . . . ?
C5 Nd1 C12 P1 -60.1(2) . . . . ?
C9 Nd1 C12 P1 -46.25(13) . . . . ?
C10 Nd1 C12 P1 -83.63(15) . . . . ?
C11 Nd1 C12 P1 -118.3(3) . . . . ?
Al2 Nd1 C12 P1 3.1(3) . . . . ?
C7 Nd1 C12 P1 109.5(3) . . . . ?
Al1 Nd1 C12 P1 157.41(12) . . . . ?
C20 Al3 C17 Nd2 -118.34(16) . . . . ?
C19 Al3 C17 Nd2 119.24(16) . . . . ?
C18 Al3 C17 Nd2 -3.78(17) . . . . ?
C18 Nd2 C17 Al3 2.82(12) . . . . ?
C21 Nd2 C17 Al3 89.1(2) . . . . ?
C22 Nd2 C17 Al3 152.93(13) . . . . ?
C25 Nd2 C17 Al3 -126.63(13) . . . . ?
C26 Nd2 C17 Al3 -127.31(12) . . . . ?
C28 Nd2 C17 Al3 -77.25(13) . . . . ?
C27 Nd2 C17 Al3 -101.48(13) . . . . ?
P2 Nd2 C17 Al3 -80.57(14) . . . . ?
Al4 Nd2 C17 Al3 113.73(10) . . . . ?
C24 Nd2 C17 Al3 87.48(13) . . . . ?
C20 Al3 C18 Nd2 120.02(16) . . . . ?
C19 Al3 C18 Nd2 -116.42(17) . . . . ?
C17 Al3 C18 Nd2 3.77(17) . . . . ?
C17 Nd2 C18 Al3 -2.81(12) . . . . ?
C21 Nd2 C18 Al3 -146.16(13) . . . . ?
C22 Nd2 C18 Al3 -75.5(2) . . . . ?
C25 Nd2 C18 Al3 124.57(13) . . . . ?
C26 Nd2 C18 Al3 86.94(16) . . . . ?
C28 Nd2 C18 Al3 95.70(13) . . . . ?
C27 Nd2 C18 Al3 75.88(14) . . . . ?
P2 Nd2 C18 Al3 130.05(11) . . . . ?
Al4 Nd2 C18 Al3 -105.89(11) . . . . ?
C24 Nd2 C18 Al3 -80.82(13) . . . . ?
C23 Al4 C21 Nd2 167.97(17) . . . . ?
C24 Al4 C21 Nd2 -64.71(14) . . . . ?
C22 Al4 C21 Nd2 46.09(14) . . . . ?
C17 Nd2 C21 Al4 36.5(2) . . . . ?
C18 Nd2 C21 Al4 117.83(13) . . . . ?
C22 Nd2 C21 Al4 -31.57(12) . . . . ?
C25 Nd2 C21 Al4 -114.94(13) . . . . ?
C26 Nd2 C21 Al4 -103.57(13) . . . . ?
C28 Nd2 C21 Al4 -158.98(11) . . . . ?
C27 Nd2 C21 Al4 -128.75(14) . . . . ?
P2 Nd2 C21 Al4 -151.17(11) . . . . ?
C24 Nd2 C21 Al4 38.21(11) . . . . ?
Al3 Nd2 C21 Al4 90.85(12) . . . . ?
C23 Al4 C22 Nd2 -168.25(16) . . . . ?
C24 Al4 C22 Nd2 65.19(15) . . . . ?
C21 Al4 C22 Nd2 -45.41(14) . . . . ?
C17 Nd2 C22 Al4 -114.61(13) . . . . ?
C18 Nd2 C22 Al4 -44.3(3) . . . . ?
C21 Nd2 C22 Al4 31.86(12) . . . . ?
C25 Nd2 C22 Al4 119.76(13) . . . . ?
C26 Nd2 C22 Al4 149.19(13) . . . . ?
C28 Nd2 C22 Al4 147.04(12) . . . . ?
C27 Nd2 C22 Al4 164.73(11) . . . . ?
P2 Nd2 C22 Al4 106.91(10) . . . . ?
C24 Nd2 C22 Al4 -38.50(11) . . . . ?
Al3 Nd2 C22 Al4 -93.73(11) . . . . ?
C23 Al4 C24 Nd2 -179.77(18) . . . . ?
C22 Al4 C24 Nd2 -57.77(13) . . . . ?
C21 Al4 C24 Nd2 56.40(12) . . . . ?
C17 Nd2 C24 Al4 136.97(14) . . . . ?
C18 Nd2 C24 Al4 -141.18(14) . . . . ?
C21 Nd2 C24 Al4 -41.97(12) . . . . ?
C22 Nd2 C24 Al4 41.87(12) . . . . ?
C25 Nd2 C24 Al4 5.2(2) . . . . ?
C26 Nd2 C24 Al4 55.2(2) . . . . ?
C28 Nd2 C24 Al4 -153.6(3) . . . . ?
C27 Nd2 C24 Al4 114.3(2) . . . . ?
P2 Nd2 C24 Al4 -60.1(2) . . . . ?
Al3 Nd2 C24 Al4 178.15(12) . . . . ?
C28 P2 C25 C26 1.5(3) . . . . ?
Nd2 P2 C25 C26 68.4(2) . . . . ?
C28 P2 C25 C29 175.7(3) . . . . ?
Nd2 P2 C25 C29 -117.3(3) . . . . ?
C28 P2 C25 Nd2 -66.93(13) . . . . ?
C17 Nd2 C25 C26 -1.4(3) . . . . ?
C18 Nd2 C25 C26 -107.9(2) . . . . ?
C21 Nd2 C25 C26 158.2(2) . . . . ?
C22 Nd2 C25 C26 82.5(2) . . . . ?
C28 Nd2 C25 C26 -71.4(2) . . . . ?
C27 Nd2 C25 C26 -34.6(2) . . . . ?
P2 Nd2 C25 C26 -117.2(3) . . . . ?
Al4 Nd2 C25 C26 119.2(2) . . . . ?
C24 Nd2 C25 C26 115.9(2) . . . . ?
Al3 Nd2 C25 C26 -53.6(3) . . . . ?
C17 Nd2 C25 C29 -124.4(3) . . . . ?
C18 Nd2 C25 C29 129.1(3) . . . . ?
C21 Nd2 C25 C29 35.2(3) . . . . ?
C22 Nd2 C25 C29 -40.5(3) . . . . ?
C26 Nd2 C25 C29 -123.0(4) . . . . ?
C28 Nd2 C25 C29 165.6(4) . . . . ?
C27 Nd2 C25 C29 -157.6(4) . . . . ?
P2 Nd2 C25 C29 119.8(4) . . . . ?
Al4 Nd2 C25 C29 -3.8(3) . . . . ?
C24 Nd2 C25 C29 -7.1(4) . . . . ?
Al3 Nd2 C25 C29 -176.6(3) . . . . ?
C17 Nd2 C25 P2 115.82(14) . . . . ?
C18 Nd2 C25 P2 9.31(19) . . . . ?
C21 Nd2 C25 P2 -84.59(14) . . . . ?
C22 Nd2 C25 P2 -160.30(14) . . . . ?
C26 Nd2 C25 P2 117.2(3) . . . . ?
C28 Nd2 C25 P2 45.84(13) . . . . ?
C27 Nd2 C25 P2 82.58(16) . . . . ?
Al4 Nd2 C25 P2 -123.60(10) . . . . ?
C24 Nd2 C25 P2 -126.91(16) . . . . ?
Al3 Nd2 C25 P2 63.62(17) . . . . ?
C29 C25 C26 C27 -174.9(3) . . . . ?
P2 C25 C26 C27 -0.8(4) . . . . ?
Nd2 C25 C26 C27 67.9(3) . . . . ?
C29 C25 C26 C30 -1.3(6) . . . . ?
P2 C25 C26 C30 172.8(3) . . . . ?
Nd2 C25 C26 C30 -118.5(3) . . . . ?
C29 C25 C26 Nd2 117.2(4) . . . . ?
P2 C25 C26 Nd2 -68.76(19) . . . . ?
C17 Nd2 C26 C25 178.9(2) . . . . ?
C18 Nd2 C26 C25 96.3(2) . . . . ?
C21 Nd2 C26 C25 -23.8(3) . . . . ?
C22 Nd2 C26 C25 -92.9(2) . . . . ?
C28 Nd2 C26 C25 84.9(2) . . . . ?
C27 Nd2 C26 C25 118.5(3) . . . . ?
P2 Nd2 C26 C25 39.82(19) . . . . ?
Al4 Nd2 C26 C25 -70.5(2) . . . . ?
C24 Nd2 C26 C25 -105.2(3) . . . . ?
Al3 Nd2 C26 C25 143.29(19) . . . . ?
C17 Nd2 C26 C27 60.4(2) . . . . ?
C18 Nd2 C26 C27 -22.2(3) . . . . ?
C21 Nd2 C26 C27 -142.3(2) . . . . ?
C22 Nd2 C26 C27 148.6(2) . . . . ?
C25 Nd2 C26 C27 -118.5(3) . . . . ?
C28 Nd2 C26 C27 -33.6(2) . . . . ?
P2 Nd2 C26 C27 -78.7(2) . . . . ?
Al4 Nd2 C26 C27 170.95(19) . . . . ?
C24 Nd2 C26 C27 136.3(2) . . . . ?
Al3 Nd2 C26 C27 24.8(2) . . . . ?
C17 Nd2 C26 C30 -58.7(3) . . . . ?
C18 Nd2 C26 C30 -141.3(3) . . . . ?
C21 Nd2 C26 C30 98.6(3) . . . . ?
C22 Nd2 C26 C30 29.5(3) . . . . ?
C25 Nd2 C26 C30 122.4(4) . . . . ?
C28 Nd2 C26 C30 -152.7(3) . . . . ?
C27 Nd2 C26 C30 -119.1(4) . . . . ?
P2 Nd2 C26 C30 162.2(3) . . . . ?
Al4 Nd2 C26 C30 51.9(3) . . . . ?
C24 Nd2 C26 C30 17.2(4) . . . . ?
Al3 Nd2 C26 C30 -94.3(3) . . . . ?
C25 C26 C27 C28 -0.5(4) . . . . ?
C30 C26 C27 C28 -174.4(3) . . . . ?
Nd2 C26 C27 C28 66.5(3) . . . . ?
C25 C26 C27 C31 171.0(3) . . . . ?
C30 C26 C27 C31 -2.8(5) . . . . ?
Nd2 C26 C27 C31 -122.0(3) . . . . ?
C25 C26 C27 Nd2 -67.0(3) . . . . ?
C30 C26 C27 Nd2 119.2(3) . . . . ?
C17 Nd2 C27 C28 122.2(2) . . . . ?
C18 Nd2 C27 C28 44.1(2) . . . . ?
C21 Nd2 C27 C28 -66.6(3) . . . . ?
C22 Nd2 C27 C28 -150.9(2) . . . . ?
C25 Nd2 C27 C28 -84.7(2) . . . . ?
C26 Nd2 C27 C28 -118.8(3) . . . . ?
P2 Nd2 C27 C28 -38.94(18) . . . . ?
Al4 Nd2 C27 C28 -133.04(19) . . . . ?
C24 Nd2 C27 C28 144.6(3) . . . . ?
Al3 Nd2 C27 C28 83.0(2) . . . . ?
C17 Nd2 C27 C26 -119.0(2) . . . . ?
C18 Nd2 C27 C26 162.9(2) . . . . ?
C21 Nd2 C27 C26 52.2(3) . . . . ?
C22 Nd2 C27 C26 -32.2(2) . . . . ?
C25 Nd2 C27 C26 34.0(2) . . . . ?
C28 Nd2 C27 C26 118.8(3) . . . . ?
P2 Nd2 C27 C26 79.8(2) . . . . ?
Al4 Nd2 C27 C26 -14.3(3) . . . . ?
C24 Nd2 C27 C26 -96.6(3) . . . . ?
Al3 Nd2 C27 C26 -158.3(2) . . . . ?
C17 Nd2 C27 C31 -0.1(3) . . . . ?
C18 Nd2 C27 C31 -78.2(3) . . . . ?
C21 Nd2 C27 C31 171.1(3) . . . . ?
C22 Nd2 C27 C31 86.7(3) . . . . ?
C25 Nd2 C27 C31 152.9(4) . . . . ?
C26 Nd2 C27 C31 118.9(4) . . . . ?
C28 Nd2 C27 C31 -122.3(4) . . . . ?
P2 Nd2 C27 C31 -161.3(3) . . . . ?
Al4 Nd2 C27 C31 104.6(3) . . . . ?
C24 Nd2 C27 C31 22.3(5) . . . . ?
Al3 Nd2 C27 C31 -39.4(3) . . . . ?
C26 C27 C28 C32 174.3(3) . . . . ?
C31 C27 C28 C32 3.0(6) . . . . ?
Nd2 C27 C28 C32 -120.2(4) . . . . ?
C26 C27 C28 P2 1.6(4) . . . . ?
C31 C27 C28 P2 -169.7(3) . . . . ?
Nd2 C27 C28 P2 67.06(19) . . . . ?
C26 C27 C28 Nd2 -65.4(2) . . . . ?
C31 C27 C28 Nd2 123.2(3) . . . . ?
C25 P2 C28 C27 -1.8(3) . . . . ?
Nd2 P2 C28 C27 -67.3(2) . . . . ?
C25 P2 C28 C32 -174.6(3) . . . . ?
Nd2 P2 C28 C32 119.9(3) . . . . ?
C25 P2 C28 Nd2 65.50(13) . . . . ?
C17 Nd2 C28 C27 -57.3(2) . . . . ?
C18 Nd2 C28 C27 -136.6(2) . . . . ?
C21 Nd2 C28 C27 131.9(2) . . . . ?
C22 Nd2 C28 C27 37.5(3) . . . . ?
C25 Nd2 C28 C27 72.0(2) . . . . ?
C26 Nd2 C28 C27 34.69(19) . . . . ?
P2 Nd2 C28 C27 118.5(3) . . . . ?
Al4 Nd2 C28 C27 96.9(3) . . . . ?
C24 Nd2 C28 C27 -124.1(4) . . . . ?
Al3 Nd2 C28 C27 -96.4(2) . . . . ?
C17 Nd2 C28 C32 64.7(3) . . . . ?
C18 Nd2 C28 C32 -14.6(3) . . . . ?
C21 Nd2 C28 C32 -106.1(3) . . . . ?
C22 Nd2 C28 C32 159.5(3) . . . . ?
C25 Nd2 C28 C32 -166.0(4) . . . . ?
C26 Nd2 C28 C32 156.7(4) . . . . ?
C27 Nd2 C28 C32 122.0(4) . . . . ?
P2 Nd2 C28 C32 -119.5(4) . . . . ?
Al4 Nd2 C28 C32 -141.0(3) . . . . ?
C24 Nd2 C28 C32 -2.1(6) . . . . ?
Al3 Nd2 C28 C32 25.6(3) . . . . ?
C17 Nd2 C28 P2 -175.81(14) . . . . ?
C18 Nd2 C28 P2 104.95(15) . . . . ?
C21 Nd2 C28 P2 13.39(18) . . . . ?
C22 Nd2 C28 P2 -81.01(18) . . . . ?
C25 Nd2 C28 P2 -46.48(13) . . . . ?
C26 Nd2 C28 P2 -83.79(15) . . . . ?
C27 Nd2 C28 P2 -118.5(3) . . . . ?
Al4 Nd2 C28 P2 -21.5(3) . . . . ?
C24 Nd2 C28 P2 117.4(4) . . . . ?
Al3 Nd2 C28 P2 145.09(12) . . . . ?
